data_4103424
loop_
_publ_author_name
'Beatriz Ballesteros'
'Thomas B. Faust'
'Chin-Fa Lee'
'David A. Leigh'
'Christopher A. Muryn'
'Robin G. Pritchard'
'David Schultz'
'Simon J. Teat'
'Grigore A. Timco'
'Richard E. P. Winpenny'

_publ_section_title
;
 Synthesis, Structure, and Dynamic Properties of Hybrid Organic-Inorganic
 Rotaxanes
;
_journal_name_full 'Journal of the American Chemical Society'
_journal_page_first 15435
_journal_page_last 15444
_journal_paper_doi 10.1021/ja1074773
_journal_volume 132
_journal_year 2010
_chemical_compound_source 'synthesis as described'
_chemical_formula_moiety 'C105 H196 Cr7 F8 Fe1 N3 O38'
_chemical_formula_sum 'C105 H196 Cr7 F8 Fe N3 O38'
_chemical_formula_weight 2680.51
_chemical_name_systematic
;
 ?
;
_space_group_IT_number 14
_symmetry_cell_setting monoclinic
_symmetry_Int_Tables_number 14
_symmetry_space_group_name_Hall '-P 2yn'
_symmetry_space_group_name_H-M 'P 1 21/n 1'
_atom_sites_solution_hydrogens geom
_atom_sites_solution_primary direct
_atom_sites_solution_secondary difmap
_audit_conform_dict_location ftp://ftp.iucr.org/pub/cif_core.dic
_audit_conform_dict_name cif_core.dic
_audit_conform_dict_version 2.3
_audit_creation_date 2009-07-17T15:57:04-00:00
_audit_creation_method 'WinGX routine CIF_UPDATE'
_cell_angle_alpha 90
_cell_angle_beta 94.2540(10)
_cell_angle_gamma 90
_cell_formula_units_Z 4
_cell_length_a 16.5354(4)
_cell_length_b 31.3895(6)
_cell_length_c 28.3451(7)
_cell_measurement_reflns_used 14407
_cell_measurement_temperature 100(2)
_cell_measurement_theta_max 20
_cell_measurement_theta_min 2
_cell_measurement_wavelength 0.71073
_cell_volume 14671.7(6)
_computing_cell_refinement 'HKL Scalepack (Otwinowski & Minor 1997)'
_computing_data_collection 'Collect (Nonius BV, 1997-2000)'
_computing_data_reduction 'HKL Denzo and Scalepack (Otwinowski & Minor 1997)'
_computing_molecular_graphics 'Ortep-3 for Windows (Farrugia, 1997)'
_computing_publication_material 'WinGX publication routines (Farrugia, 1999)'
_computing_structure_refinement 'SHELXL-97 (Sheldrick, 1997)'
_computing_structure_solution 'SHELXS-86 (Sheldrick, 1986)'
_diffrn_ambient_temperature 100(2)
_diffrn_detector 'CCD plate'
_diffrn_detector_area_resol_mean 9
_diffrn_measured_fraction_theta_full 0.969
_diffrn_measured_fraction_theta_max 0.969
_diffrn_measurement_device '95mm CCD camera on \k-goniostat'
_diffrn_measurement_device_type KappaCCD
_diffrn_measurement_method 'CCD rotation images, thick slices'
_diffrn_orient_matrix_type 'by Nonius Collect from scalepack cell'
_diffrn_orient_matrix_UB_11 -0.35836E-2
_diffrn_orient_matrix_UB_12 0.60792E-2
_diffrn_orient_matrix_UB_13 0.344133E-1
_diffrn_orient_matrix_UB_21 -0.596053E-1
_diffrn_orient_matrix_UB_22 0.5112E-2
_diffrn_orient_matrix_UB_23 -0.57732E-2
_diffrn_orient_matrix_UB_31 -0.105825E-1
_diffrn_orient_matrix_UB_32 -0.308517E-1
_diffrn_orient_matrix_UB_33 0.58244E-2
_diffrn_radiation_monochromator graphite
_diffrn_radiation_probe x-ray
_diffrn_radiation_type MoK\a
_diffrn_radiation_wavelength 0.71073
_diffrn_reflns_av_R_equivalents 0.156
_diffrn_reflns_av_unetI/netI 0.0931
_diffrn_reflns_limit_h_max 14
_diffrn_reflns_limit_h_min -15
_diffrn_reflns_limit_k_max 30
_diffrn_reflns_limit_k_min 0
_diffrn_reflns_limit_l_max 27
_diffrn_reflns_limit_l_min 0
_diffrn_reflns_number 70097
_diffrn_reflns_reduction_process
;
 Scaled and merged with SORTAV
 R.H. Blessing, (1987) Cryst. Rev. 1, 3-58
 R.H. Blessing, (1989) J. Appl. Cryst. 22, 396-397
;
_diffrn_reflns_theta_full 20
_diffrn_reflns_theta_max 20
_diffrn_reflns_theta_min 2.93
_diffrn_source 'Enraf Nonius FR590'
_exptl_absorpt_coefficient_mu 0.67
_exptl_absorpt_correction_T_max 0.9546
_exptl_absorpt_correction_T_min 0.8665
_exptl_absorpt_correction_type multi-scan
_exptl_absorpt_process_details
;
 R.H. Blessing, Acta Cryst. (1995), A51, 33-38
;
_exptl_crystal_colour green
_exptl_crystal_density_diffrn 1.213
_exptl_crystal_density_method 'not measured'
_exptl_crystal_description plate
_exptl_crystal_F_000 5667
_exptl_crystal_size_max 0.22
_exptl_crystal_size_mid 0.22
_exptl_crystal_size_min 0.07
_refine_diff_density_max 0.77
_refine_diff_density_min -0.426
_refine_diff_density_rms 0.104
_refine_ls_extinction_method none
_refine_ls_goodness_of_fit_ref 1.244
_refine_ls_hydrogen_treatment constr
_refine_ls_matrix_type full
_refine_ls_number_parameters 1481
_refine_ls_number_reflns 13278
_refine_ls_number_restraints 2528
_refine_ls_restrained_S_all 1.229
_refine_ls_R_factor_all 0.1955
_refine_ls_R_factor_gt 0.1107
_refine_ls_shift/su_max 0.023
_refine_ls_shift/su_mean 0.001
_refine_ls_structure_factor_coef Fsqd
_refine_ls_weighting_details 'calc w=1/[\s^2^(Fo^2^)+(0.0800P)^2^+66.0000P] where P=(Fo^2^+2Fc^2^)/3'
_refine_ls_weighting_scheme calc
_refine_ls_wR_factor_gt 0.2499
_refine_ls_wR_factor_ref 0.2862
_reflns_number_gt 6068
_reflns_number_total 13278
_reflns_threshold_expression >2sigma(I)
_cod_data_source_file ja1074773_si_009.cif
_cod_data_source_block shelxl
_cod_original_cell_volume 14671.6(6)
_cod_database_code 4103424

loop_
_symmetry_equiv_pos_as_xyz
'x, y, z'
'-x+1/2, y+1/2, -z+1/2'
'-x, -y, -z'
'x-1/2, -y-1/2, z-1/2'

loop_
_atom_site_label
_atom_site_type_symbol
_atom_site_fract_x
_atom_site_fract_y
_atom_site_fract_z
_atom_site_U_iso_or_equiv
_atom_site_adp_type
_atom_site_occupancy
_atom_site_symmetry_multiplicity
_atom_site_calc_flag
_atom_site_refinement_flags
C1 C 0.12008(8) 0.41696(4) 0.46186(3) 0.1031(6) Uani 1 1 d DU
C2 C 0.10324(6) 0.42849(3) 0.51226(3) 0.1247(7) Uani 1 1 d DU
C3 C 0.01783(7) 0.41530(6) 0.52115(6) 0.2042(11) Uani 1 1 d DU
H3A H -0.0206 0.4293 0.4981 0.306 Uiso 1 1 calc R
H3B H 0.006 0.4237 0.5532 0.306 Uiso 1 1 calc R
H3C H 0.0126 0.3843 0.5179 0.306 Uiso 1 1 calc R
C4 C 0.10864(13) 0.47652(3) 0.51693(6) 0.2173(12) Uani 1 1 d DU
H4A H 0.0696 0.4898 0.4937 0.326 Uiso 1 1 calc R
H4B H 0.1636 0.4859 0.5112 0.326 Uiso 1 1 calc R
H4C H 0.0963 0.4849 0.5489 0.326 Uiso 1 1 calc R
C5 C 0.16102(9) 0.40704(6) 0.54729(5) 0.2738(13) Uani 1 1 d DU
H5A H 0.1553 0.3761 0.544 0.411 Uiso 1 1 calc R
H5B H 0.1492 0.4156 0.5793 0.411 Uiso 1 1 calc R
H5C H 0.2166 0.4154 0.5416 0.411 Uiso 1 1 calc R
C6 C 0.32072(8) 0.29330(4) 0.45334(3) 0.1031(6) Uani 1 1 d DU
C7 C 0.33621(6) 0.26661(3) 0.49751(4) 0.1194(7) Uani 1 1 d DU
C8 C 0.29797(11) 0.22327(4) 0.48832(7) 0.2279(12) Uani 1 1 d DU
H8A H 0.2393 0.2266 0.4817 0.342 Uiso 1 1 calc R
H8B H 0.3087 0.2052 0.5163 0.342 Uiso 1 1 calc R
H8C H 0.3212 0.21 0.4611 0.342 Uiso 1 1 calc R
C9 C 0.29311(10) 0.28684(5) 0.53698(4) 0.2230(11) Uani 1 1 d DU
H9A H 0.2352 0.2895 0.5273 0.334 Uiso 1 1 calc R
H9B H 0.3159 0.3152 0.5439 0.334 Uiso 1 1 calc R
H9C H 0.3003 0.269 0.5654 0.334 Uiso 1 1 calc R
C10 C 0.42325(7) 0.26065(7) 0.50838(6) 0.2832(14) Uani 1 1 d DU
H10A H 0.4323 0.2425 0.5364 0.425 Uiso 1 1 calc R
H10B H 0.4491 0.2884 0.5146 0.425 Uiso 1 1 calc R
H10C H 0.4468 0.2471 0.4814 0.425 Uiso 1 1 calc R
C11 C 0.39281(6) 0.38685(4) 0.39561(4) 0.0947(6) Uani 1 1 d DU
C12 C 0.46150(6) 0.41665(3) 0.41312(4) 0.1340(7) Uani 1 1 d DU
C13 C 0.42685(9) 0.45071(4) 0.44254(5) 0.2251(11) Uani 1 1 d DU
H13A H 0.4021 0.4377 0.4694 0.338 Uiso 1 1 calc R
H13B H 0.3855 0.4666 0.4232 0.338 Uiso 1 1 calc R
H13C H 0.4702 0.4701 0.4543 0.338 Uiso 1 1 calc R
C14 C 0.52506(8) 0.39084(5) 0.44364(6) 0.2411(12) Uani 1 1 d DU
H14A H 0.548 0.3687 0.4242 0.362 Uiso 1 1 calc R
H14B H 0.4992 0.3775 0.4699 0.362 Uiso 1 1 calc R
H14C H 0.5684 0.4099 0.4562 0.362 Uiso 1 1 calc R
C15 C 0.50408(9) 0.43378(6) 0.37281(5) 0.2787(14) Uani 1 1 d DU
H15A H 0.5261 0.4101 0.3552 0.418 Uiso 1 1 calc R
H15B H 0.5484 0.4524 0.3849 0.418 Uiso 1 1 calc R
H15C H 0.4658 0.45 0.3518 0.418 Uiso 1 1 calc R
C16 C 0.05335(7) 0.32158(3) 0.39572(5) 0.1044(6) Uani 1 1 d DU
C17 C -0.00023(6) 0.28543(3) 0.41088(4) 0.1380(8) Uani 1 1 d DU
C18 C 0.04722(9) 0.24495(4) 0.41415(7) 0.2103(11) Uani 1 1 d DU
H18A H 0.064 0.2374 0.3828 0.315 Uiso 1 1 calc R
H18B H 0.0135 0.2221 0.4257 0.315 Uiso 1 1 calc R
H18C H 0.0954 0.2488 0.4361 0.315 Uiso 1 1 calc R
C19 C -0.07143(7) 0.28021(5) 0.37507(5) 0.1810(10) Uani 1 1 d DU
H19A H -0.1037 0.3064 0.3736 0.272 Uiso 1 1 calc R
H19B H -0.1051 0.2564 0.3844 0.272 Uiso 1 1 calc R
H19C H -0.0518 0.2744 0.3439 0.272 Uiso 1 1 calc R
C20 C -0.03319(11) 0.29813(6) 0.45664(4) 0.2650(13) Uani 1 1 d DU
H20A H -0.0651 0.3243 0.452 0.397 Uiso 1 1 calc R
H20B H 0.0118 0.3031 0.4805 0.397 Uiso 1 1 calc R
H20C H -0.0679 0.2753 0.4674 0.397 Uiso 1 1 calc R
C21 C 0.34312(8) 0.22303(3) 0.29607(5) 0.1054(6) Uani 1 1 d DU
C22 C 0.32518(6) 0.17583(3) 0.30063(4) 0.1087(6) Uani 1 1 d DU
C23 C 0.30166(9) 0.15823(4) 0.25253(4) 0.1641(9) Uani 1 1 d DU
H23A H 0.3457 0.1631 0.2318 0.246 Uiso 1 1 calc R
H23B H 0.2523 0.1725 0.2393 0.246 Uiso 1 1 calc R
H23C H 0.2916 0.1276 0.2549 0.246 Uiso 1 1 calc R
C24 C 0.40504(6) 0.15522(4) 0.31995(5) 0.1243(7) Uani 1 1 d DU
H24A H 0.4198 0.166 0.3519 0.186 Uiso 1 1 calc R
H24B H 0.448 0.1623 0.2992 0.186 Uiso 1 1 calc R
H24C H 0.3983 0.1242 0.3211 0.186 Uiso 1 1 calc R
C25 C 0.26340(8) 0.16979(6) 0.33610(5) 0.1990(11) Uani 1 1 d DU
H25A H 0.2838 0.182 0.3665 0.298 Uiso 1 1 calc R
H25B H 0.253 0.1393 0.34 0.298 Uiso 1 1 calc R
H25C H 0.2129 0.1841 0.325 0.298 Uiso 1 1 calc R
C26 C 0.53717(6) 0.27473(4) 0.33401(5) 0.1023(6) Uani 1 1 d DU
C27 C 0.61844(6) 0.26040(3) 0.35543(3) 0.1063(6) Uani 1 1 d DU
C28 C 0.63990(10) 0.28584(5) 0.39973(4) 0.2066(11) Uani 1 1 d DU
H28A H 0.693 0.2767 0.4138 0.31 Uiso 1 1 calc R
H28B H 0.5988 0.2811 0.4224 0.31 Uiso 1 1 calc R
H28C H 0.6418 0.3162 0.3918 0.31 Uiso 1 1 calc R
C29 C 0.68141(6) 0.26862(6) 0.32017(4) 0.1478(9) Uani 1 1 d DU
H29A H 0.7346 0.2589 0.3335 0.222 Uiso 1 1 calc R
H29B H 0.6837 0.2992 0.3134 0.222 Uiso 1 1 calc R
H29C H 0.6666 0.2531 0.2908 0.222 Uiso 1 1 calc R
C30 C 0.61171(9) 0.21396(3) 0.36445(6) 0.1952(10) Uani 1 1 d DU
H30A H 0.664 0.2031 0.3778 0.293 Uiso 1 1 calc R
H30B H 0.5964 0.1992 0.3347 0.293 Uiso 1 1 calc R
H30C H 0.5703 0.209 0.3868 0.293 Uiso 1 1 calc R
C31 C 0.48744(7) 0.25673(4) 0.15488(4) 0.1052(6) Uani 1 1 d DU
C32 C 0.54179(6) 0.22605(3) 0.13142(4) 0.1184(7) Uani 1 1 d DU
C33 C 0.50469(10) 0.18308(4) 0.13056(8) 0.2947(13) Uani 1 1 d DU
H33A H 0.5399 0.163 0.1153 0.442 Uiso 1 1 calc R
H33B H 0.4515 0.1841 0.1128 0.442 Uiso 1 1 calc R
H33C H 0.4981 0.1737 0.163 0.442 Uiso 1 1 calc R
C34 C 0.62208(7) 0.22427(7) 0.16085(6) 0.3096(14) Uani 1 1 d DU
H34A H 0.648 0.2523 0.1609 0.464 Uiso 1 1 calc R
H34B H 0.6575 0.2032 0.1473 0.464 Uiso 1 1 calc R
H34C H 0.6127 0.2161 0.1934 0.464 Uiso 1 1 calc R
C35 C 0.55545(12) 0.23910(6) 0.08229(4) 0.2841(12) Uani 1 1 d DU
H35A H 0.5796 0.2676 0.0826 0.426 Uiso 1 1 calc R
H35B H 0.5036 0.2395 0.0632 0.426 Uiso 1 1 calc R
H35C H 0.5922 0.2188 0.0686 0.426 Uiso 1 1 calc R
C36 C 0.48409(6) 0.36797(3) 0.19279(5) 0.0977(6) Uani 1 1 d DU
C37 C 0.54815(6) 0.40246(3) 0.19511(4) 0.1082(6) Uani 1 1 d DU
C38 C 0.53942(10) 0.42670(4) 0.24078(4) 0.1652(10) Uani 1 1 d DU
H38A H 0.4861 0.4405 0.2396 0.248 Uiso 1 1 calc R
H38B H 0.582 0.4484 0.2447 0.248 Uiso 1 1 calc R
H38C H 0.5446 0.4069 0.2675 0.248 Uiso 1 1 calc R
C39 C 0.53271(9) 0.43349(4) 0.15441(4) 0.1428(8) Uani 1 1 d DU
H39A H 0.4787 0.4461 0.1557 0.214 Uiso 1 1 calc R
H39B H 0.5357 0.4184 0.1244 0.214 Uiso 1 1 calc R
H39C H 0.5737 0.4561 0.1569 0.214 Uiso 1 1 calc R
C40 C 0.63113(6) 0.38241(4) 0.19712(6) 0.1334(8) Uani 1 1 d DU
H40A H 0.6726 0.4048 0.1992 0.2 Uiso 1 1 calc R
H40B H 0.6365 0.3655 0.1685 0.2 Uiso 1 1 calc R
H40C H 0.6383 0.3639 0.225 0.2 Uiso 1 1 calc R
C41 C 0.31984(8) 0.34849(5) 0.03694(3) 0.1051(6) Uani 1 1 d DU
C42 C 0.34867(6) 0.35385(3) -0.01213(3) 0.1051(6) Uani 1 1 d DU
C43 C 0.31090(9) 0.39344(4) -0.03489(5) 0.1673(9) Uani 1 1 d DU
H43A H 0.2517 0.3917 -0.0347 0.251 Uiso 1 1 calc R
H43B H 0.326 0.3956 -0.0676 0.251 Uiso 1 1 calc R
H43C H 0.3305 0.4186 -0.0171 0.251 Uiso 1 1 calc R
C44 C 0.31733(10) 0.31512(4) -0.04093(5) 0.1752(10) Uani 1 1 d DU
H44A H 0.2579 0.3147 -0.0425 0.263 Uiso 1 1 calc R
H44B H 0.3386 0.289 -0.0257 0.263 Uiso 1 1 calc R
H44C H 0.3354 0.3169 -0.073 0.263 Uiso 1 1 calc R
C45 C 0.43885(6) 0.35340(7) -0.01222(6) 0.1819(11) Uani 1 1 d DU
H45A H 0.4544 0.3564 -0.0447 0.273 Uiso 1 1 calc R
H45B H 0.4598 0.3264 0.001 0.273 Uiso 1 1 calc R
H45C H 0.4615 0.3771 0.007 0.273 Uiso 1 1 calc R
C46 C 0.21285(8) 0.26931(3) 0.10027(5) 0.1013(6) Uani 1 1 d DU
C47 C 0.18379(6) 0.22442(3) 0.08977(4) 0.1118(6) Uani 1 1 d DU
C48 C 0.23658(8) 0.19356(4) 0.11799(5) 0.1625(9) Uani 1 1 d DU
H48A H 0.2931 0.1976 0.1108 0.244 Uiso 1 1 calc R
H48B H 0.2196 0.1644 0.1098 0.244 Uiso 1 1 calc R
H48C H 0.2316 0.1984 0.1518 0.244 Uiso 1 1 calc R
C49 C 0.19294(14) 0.21863(6) 0.03718(4) 0.2497(14) Uani 1 1 d DU
H49A H 0.1573 0.2387 0.0192 0.375 Uiso 1 1 calc R
H49B H 0.178 0.1894 0.0279 0.375 Uiso 1 1 calc R
H49C H 0.2494 0.224 0.0305 0.375 Uiso 1 1 calc R
C50 C 0.09596(6) 0.21892(5) 0.09742(7) 0.2394(13) Uani 1 1 d DU
H50A H 0.0639 0.2395 0.0779 0.359 Uiso 1 1 calc R
H50B H 0.0874 0.2238 0.1308 0.359 Uiso 1 1 calc R
H50C H 0.079 0.1899 0.0885 0.359 Uiso 1 1 calc R
C51 C 0.03335(7) 0.38888(4) 0.03821(3) 0.0897(5) Uani 1 1 d DU
C52 C -0.01167(5) 0.39586(3) -0.00984(3) 0.0841(5) Uani 1 1 d DU
C53 C 0.01737(8) 0.36348(4) -0.04345(4) 0.1180(7) Uani 1 1 d DU
H53A H -0.0111 0.3675 -0.0747 0.177 Uiso 1 1 calc R
H53B H 0.0064 0.3348 -0.0318 0.177 Uiso 1 1 calc R
H53C H 0.0758 0.3669 -0.0458 0.177 Uiso 1 1 calc R
C54 C -0.10207(5) 0.39038(4) -0.00443(5) 0.1073(6) Uani 1 1 d DU
H54A H -0.1203 0.4123 0.017 0.161 Uiso 1 1 calc R
H54B H -0.112 0.3621 0.0086 0.161 Uiso 1 1 calc R
H54C H -0.132 0.3932 -0.0354 0.161 Uiso 1 1 calc R
C55 C 0.00579(9) 0.44074(3) -0.02646(4) 0.1186(7) Uani 1 1 d DU
H55A H -0.0146 0.4614 -0.0043 0.178 Uiso 1 1 calc R
H55B H -0.0212 0.4453 -0.058 0.178 Uiso 1 1 calc R
H55C H 0.0644 0.4445 -0.0277 0.178 Uiso 1 1 calc R
C56 C 0.18207(6) 0.45610(3) 0.10457(4) 0.0932(6) Uani 1 1 d DU
C57 C 0.23390(6) 0.49425(3) 0.09378(3) 0.1051(6) Uani 1 1 d DU
C58 C 0.22094(8) 0.50227(5) 0.04077(3) 0.1171(7) Uani 1 1 d DU
H58A H 0.2532 0.5269 0.0323 0.176 Uiso 1 1 calc R
H58B H 0.1634 0.5079 0.0323 0.176 Uiso 1 1 calc R
H58C H 0.2379 0.4771 0.0236 0.176 Uiso 1 1 calc R
C59 C 0.20648(8) 0.53177(3) 0.12209(4) 0.1156(7) Uani 1 1 d DU
H59A H 0.24 0.5567 0.1161 0.173 Uiso 1 1 calc R
H59B H 0.2122 0.5248 0.1559 0.173 Uiso 1 1 calc R
H59C H 0.1496 0.5382 0.1126 0.173 Uiso 1 1 calc R
C60 C 0.32225(6) 0.48239(5) 0.10729(5) 0.1311(8) Uani 1 1 d DU
H60A H 0.3572 0.5067 0.1015 0.197 Uiso 1 1 calc R
H60B H 0.3376 0.4581 0.0882 0.197 Uiso 1 1 calc R
H60C H 0.3285 0.4747 0.1409 0.197 Uiso 1 1 calc R
C61 C -0.10696(6) 0.47174(3) 0.16470(5) 0.1001(6) Uani 1 1 d DU
C62 C -0.16849(6) 0.50332(3) 0.14186(4) 0.1257(7) Uani 1 1 d DU
C63 C -0.13034(9) 0.54724(3) 0.14192(6) 0.1753(9) Uani 1 1 d DU
H63A H -0.1141 0.5557 0.1745 0.263 Uiso 1 1 calc R
H63B H -0.1697 0.5678 0.1278 0.263 Uiso 1 1 calc R
H63C H -0.0825 0.5466 0.1235 0.263 Uiso 1 1 calc R
C64 C -0.23838(7) 0.50518(5) 0.17404(5) 0.1754(9) Uani 1 1 d DU
H64A H -0.218 0.5148 0.2056 0.263 Uiso 1 1 calc R
H64B H -0.2624 0.4768 0.1763 0.263 Uiso 1 1 calc R
H64C H -0.2796 0.5252 0.1609 0.263 Uiso 1 1 calc R
C65 C -0.19559(10) 0.49008(6) 0.09259(4) 0.2306(11) Uani 1 1 d DU
H65A H -0.2219 0.4621 0.0933 0.346 Uiso 1 1 calc R
H65B H -0.1485 0.4883 0.0736 0.346 Uiso 1 1 calc R
H65C H -0.2341 0.5111 0.0785 0.346 Uiso 1 1 calc R
C66 C -0.08525(7) 0.35932(3) 0.17690(5) 0.0987(6) Uani 1 1 d DU
C67 C -0.13380(6) 0.31985(3) 0.16351(3) 0.0939(6) Uani 1 1 d DU
C68 C -0.17225(8) 0.30257(4) 0.20569(4) 0.1214(7) Uani 1 1 d DU
H68A H -0.2036 0.277 0.1966 0.182 Uiso 1 1 calc R
H68B H -0.2084 0.3241 0.2177 0.182 Uiso 1 1 calc R
H68C H -0.13 0.2953 0.2304 0.182 Uiso 1 1 calc R
C69 C -0.07408(7) 0.28773(4) 0.14510(5) 0.1296(7) Uani 1 1 d DU
H69A H -0.0508 0.2994 0.1171 0.194 Uiso 1 1 calc R
H69B H -0.1026 0.2611 0.1367 0.194 Uiso 1 1 calc R
H69C H -0.0306 0.2821 0.1697 0.194 Uiso 1 1 calc R
C70 C -0.19858(6) 0.33075(5) 0.12506(4) 0.1147(7) Uani 1 1 d DU
H70A H -0.1731 0.3414 0.0972 0.172 Uiso 1 1 calc R
H70B H -0.2343 0.3528 0.1365 0.172 Uiso 1 1 calc R
H70C H -0.2304 0.3052 0.1165 0.172 Uiso 1 1 calc R
C71 C -0.12983(5) 0.42720(4) 0.33392(4) 0.0945(6) Uani 1 1 d DU
C72 C -0.21390(6) 0.42813(3) 0.35085(3) 0.1087(6) Uani 1 1 d DU
C73 C -0.26330(8) 0.39145(4) 0.33156(6) 0.1661(9) Uani 1 1 d DU
H73A H -0.2661 0.3922 0.2969 0.249 Uiso 1 1 calc R
H73B H -0.3182 0.3934 0.3423 0.249 Uiso 1 1 calc R
H73C H -0.2381 0.3647 0.3428 0.249 Uiso 1 1 calc R
C74 C -0.25455(9) 0.46934(4) 0.33296(7) 0.2510(12) Uani 1 1 d DU
H74A H -0.2597 0.4692 0.2983 0.376 Uiso 1 1 calc R
H74B H -0.2216 0.4937 0.3442 0.376 Uiso 1 1 calc R
H74C H -0.3085 0.4715 0.3449 0.376 Uiso 1 1 calc R
C75 C -0.20803(10) 0.42880(8) 0.40318(4) 0.2724(15) Uani 1 1 d DU
H75A H -0.1762 0.4536 0.4145 0.409 Uiso 1 1 calc R
H75B H -0.1814 0.4027 0.4153 0.409 Uiso 1 1 calc R
H75C H -0.2626 0.4305 0.4144 0.409 Uiso 1 1 calc R
C76 C 0.03686(7) 0.49572(3) 0.30835(5) 0.0919(5) Uani 1 1 d DU
C77 C 0.03180(6) 0.54373(3) 0.31159(3) 0.0975(6) Uani 1 1 d DU
C78 C 0.08809(7) 0.55835(5) 0.35252(4) 0.1360(8) Uani 1 1 d DU
H78A H 0.0733 0.5444 0.3816 0.204 Uiso 1 1 calc R
H78B H 0.0837 0.5893 0.356 0.204 Uiso 1 1 calc R
H78C H 0.144 0.5509 0.3466 0.204 Uiso 1 1 calc R
C79 C -0.05586(6) 0.55342(5) 0.32392(6) 0.1419(8) Uani 1 1 d DU
H79A H -0.094 0.5449 0.2975 0.213 Uiso 1 1 calc R
H79B H -0.0615 0.584 0.3297 0.213 Uiso 1 1 calc R
H79C H -0.0677 0.5375 0.3524 0.213 Uiso 1 1 calc R
C80 C 0.04837(9) 0.56377(4) 0.26548(4) 0.1444(8) Uani 1 1 d DU
H80A H 0.009 0.5533 0.2406 0.217 Uiso 1 1 calc R
H80B H 0.1033 0.5564 0.2576 0.217 Uiso 1 1 calc R
H80C H 0.0436 0.5948 0.268 0.217 Uiso 1 1 calc R
C82 C 0.34778(10) 0.57286(5) 0.31768(6) 0.2070(11) Uani 1 1 d DU
H82A H 0.2973 0.5737 0.3343 0.248 Uiso 1 1 calc R
H82B H 0.343 0.5949 0.2926 0.248 Uiso 1 1 calc R
C83 C 0.35290(11) 0.53120(5) 0.29501(7) 0.2544(13) Uani 1 1 d DU
H83A H 0.3937 0.5331 0.2712 0.305 Uiso 1 1 calc R
H83B H 0.3734 0.5104 0.3193 0.305 Uiso 1 1 calc R
C84 C 0.28189(10) 0.51524(5) 0.27293(7) 0.2201(11) Uani 1 1 d DU
H84A H 0.2623 0.5348 0.2471 0.264 Uiso 1 1 calc R
H84B H 0.2399 0.5138 0.296 0.264 Uiso 1 1 calc R
C85 C 0.29367(11) 0.47330(4) 0.25364(7) 0.1937(10) Uani 1 1 d DU
H85A H 0.2857 0.4756 0.2188 0.232 Uiso 1 1 calc R
H85B H 0.3511 0.4654 0.2613 0.232 Uiso 1 1 calc R
C86 C 0.24639(10) 0.43939(4) 0.26728(6) 0.1648(9) Uani 1 1 d DU
H86A H 0.1901 0.4503 0.2658 0.198 Uiso 1 1 calc R
H86B H 0.2625 0.4346 0.3012 0.198 Uiso 1 1 calc R
C87 C 0.24133(7) 0.39801(4) 0.24623(5) 0.1022(6) Uani 1 1 d DU
H87A H 0.2961 0.3852 0.2507 0.123 Uiso 1 1 calc R
H87B H 0.2298 0.4023 0.2118 0.123 Uiso 1 1 calc R
C88 C 0.17395(8) 0.32305(4) 0.24314(5) 0.1053(6) Uani 1 1 d DU
H88A H 0.1615 0.3251 0.2085 0.126 Uiso 1 1 calc R
H88B H 0.2273 0.3087 0.2481 0.126 Uiso 1 1 calc R
C89 C 0.11492(9) 0.29494(4) 0.26101(6) 0.1590(9) Uani 1 1 d DU
H89A H 0.1229 0.2946 0.296 0.191 Uiso 1 1 calc R
H89B H 0.0602 0.3067 0.2524 0.191 Uiso 1 1 calc R
C90 C 0.11723(9) 0.25226(4) 0.24440(6) 0.1403(8) Uani 1 1 d DU
H90A H 0.1722 0.2412 0.2537 0.168 Uiso 1 1 calc R
H90B H 0.1125 0.2536 0.2094 0.168 Uiso 1 1 calc R
C91 C 0.06044(8) 0.22037(6) 0.25778(9) 0.2388(12) Uani 1 1 d DU
H91A H 0.0709 0.1979 0.2345 0.287 Uiso 1 1 calc R
H91B H 0.0891 0.2102 0.2876 0.287 Uiso 1 1 calc R
C92 C -0.01875(9) 0.21007(9) 0.26660(10) 0.4233(18) Uani 1 1 d DU
H92A H -0.0373 0.2024 0.2337 0.508 Uiso 1 1 calc R
H92B H -0.0383 0.2397 0.2698 0.508 Uiso 1 1 calc R
C93 C -0.08515(13) 0.18937(6) 0.28924(11) 0.4878(19) Uani 1 1 d DU
H93A H -0.1378 0.192 0.2704 0.585 Uiso 1 1 calc R
H93B H -0.0903 0.1997 0.3219 0.585 Uiso 1 1 calc R
C81 C 0.49179(8) 0.59804(7) 0.33689(6) 0.2276(12) Uani 1 1 d DU
C94 C 0.57029(7) 0.59902(4) 0.36922(4) 0.2125(11) Uani 1 1 d DU
C95 C 0.61455(10) 0.63880(4) 0.35626(8) 0.2751(16) Uani 1 1 d DU
H95A H 0.6267 0.6373 0.323 0.413 Uiso 1 1 calc R
H95B H 0.6653 0.6412 0.3763 0.413 Uiso 1 1 calc R
H95C H 0.5805 0.6637 0.3611 0.413 Uiso 1 1 calc R
C96 C 0.61742(9) 0.56094(4) 0.35554(7) 0.2566(13) Uani 1 1 d DU
H96A H 0.6328 0.5643 0.323 0.385 Uiso 1 1 calc R
H96B H 0.584 0.5353 0.3576 0.385 Uiso 1 1 calc R
H96C H 0.6664 0.5582 0.377 0.385 Uiso 1 1 calc R
C97 C 0.54988(12) 0.59445(8) 0.41899(4) 0.2691(15) Uani 1 1 d DU
H97A H 0.5227 0.5671 0.423 0.404 Uiso 1 1 calc R
H97B H 0.5137 0.6177 0.427 0.404 Uiso 1 1 calc R
H97C H 0.5997 0.5956 0.44 0.404 Uiso 1 1 calc R
C98 C -0.03818(12) 0.12380(4) 0.33608(8) 0.2345(12) Uani 1 1 d DU
C99 C -0.00813(7) 0.07819(4) 0.33249(4) 0.1822(10) Uani 1 1 d DU
C100 C -0.05327(10) 0.05523(5) 0.29303(5) 0.2448(14) Uani 1 1 d DU
H10D H -0.1105 0.053 0.2995 0.367 Uiso 1 1 calc R
H10E H -0.0305 0.0266 0.2901 0.367 Uiso 1 1 calc R
H10F H -0.0486 0.0709 0.2635 0.367 Uiso 1 1 calc R
C101 C -0.02587(12) 0.05636(5) 0.37860(4) 0.2273(13) Uani 1 1 d DU
H10G H 0.0076 0.0692 0.4049 0.341 Uiso 1 1 calc R
H10H H -0.0133 0.0259 0.3766 0.341 Uiso 1 1 calc R
H10I H -0.0833 0.0599 0.384 0.341 Uiso 1 1 calc R
C102 C 0.07960(6) 0.08237(7) 0.32403(7) 0.2515(13) Uani 1 1 d DU
H10J H 0.1086 0.0957 0.3516 0.377 Uiso 1 1 calc R
H10K H 0.0853 0.1001 0.296 0.377 Uiso 1 1 calc R
H10L H 0.1024 0.0541 0.3189 0.377 Uiso 1 1 calc R
O102 O 0.22655(19) 0.58238(8) 0.46291(9) 0.1967(13) Uani 0.5 1 d PU
O103 O 0.33155(14) 0.57053(9) 0.44888(10) 0.1890(13) Uani 0.5 1 d PU
O101 O 0.23182(8) 0.48395(4) 0.39604(5) 0.1873(7) Uani 1 1 d U
Fe1 Fe 0.048612(12) 0.413448(7) 0.361575(7) 0.09285(9) Uani 1 1 d U
Cr2 Cr -0.038842(13) 0.424651(8) 0.248204(8) 0.08709(9) Uani 1 1 d U
Cr3 Cr 0.031502(13) 0.420261(8) 0.139202(8) 0.08759(9) Uani 1 1 d U
Cr4 Cr 0.176037(13) 0.360011(8) 0.093294(8) 0.09036(9) Uani 1 1 d U
Cr5 Cr 0.357532(13) 0.320640(8) 0.135306(8) 0.09397(10) Uani 1 1 d U
Cr6 Cr 0.432349(14) 0.288514(8) 0.244701(8) 0.09523(10) Uani 1 1 d U
Cr7 Cr 0.368709(14) 0.302140(8) 0.355018(8) 0.09757(10) Uani 1 1 d U
Cr8 Cr 0.220057(14) 0.358641(8) 0.403829(8) 0.09513(10) Uani 1 1 d U
F1 F 0.03224(4) 0.39491(2) 0.29356(2) 0.0840(3) Uani 1 1 d U
F2 F 0.05008(4) 0.42511(2) 0.20633(2) 0.0802(3) Uani 1 1 d U
F3 F 0.10665(4) 0.37230(2) 0.14231(2) 0.0796(3) Uani 1 1 d U
F4 F 0.26531(4) 0.35777(2) 0.14020(2) 0.0880(3) Uani 1 1 d U
F5 F 0.34380(4) 0.30027(2) 0.19840(2) 0.0841(3) Uani 1 1 d U
F6 F 0.37755(4) 0.32136(2) 0.29070(2) 0.0815(3) Uani 1 1 d U
F7 F 0.26103(4) 0.32540(2) 0.35227(2) 0.0774(3) Uani 1 1 d U
F8 F 0.16385(4) 0.39414(2) 0.35743(2) 0.0893(3) Uani 1 1 d U
N1 N 0.41711(9) 0.58475(6) 0.35231(6) 0.2185(9) Uani 1 1 d DU
H1 H 0.4109 0.5834 0.3828 0.262 Uiso 1 1 calc R
N2 N 0.18444(8) 0.36613(4) 0.26071(5) 0.1556(7) Uani 1 1 d DU
H2A H 0.1948 0.3635 0.2929 0.187 Uiso 1 1 calc R
H2B H 0.1341 0.3786 0.2562 0.187 Uiso 1 1 calc R
N3 N -0.05136(11) 0.14560(5) 0.28805(7) 0.2307(10) Uani 1 1 d DU
H3 H -0.0398 0.1331 0.2616 0.277 Uiso 1 1 calc R
O1 O 0.17975(7) 0.39180(3) 0.45555(3) 0.1324(5) Uani 1 1 d U
O2 O 0.07246(5) 0.42903(3) 0.42918(3) 0.0958(4) Uani 1 1 d U
O3 O 0.27688(6) 0.32331(3) 0.45170(3) 0.1220(4) Uani 1 1 d U
O4 O 0.35651(6) 0.28021(4) 0.41810(3) 0.1432(5) Uani 1 1 d U
O5 O 0.32136(5) 0.39719(3) 0.40305(3) 0.0995(4) Uani 1 1 d U
O6 O 0.41469(6) 0.35282(4) 0.38041(4) 0.1278(5) Uani 1 1 d U
O7 O 0.12728(6) 0.31889(3) 0.40503(4) 0.1158(4) Uani 1 1 d U
O8 O 0.01617(5) 0.35443(3) 0.38132(3) 0.1019(4) Uani 1 1 d U
O9 O 0.32753(6) 0.24586(3) 0.33011(4) 0.1140(4) Uani 1 1 d U
O10 O 0.37809(5) 0.23583(3) 0.26305(3) 0.1019(4) Uani 1 1 d U
O11 O 0.47927(6) 0.27892(4) 0.35854(3) 0.1438(5) Uani 1 1 d U
O12 O 0.52488(5) 0.27687(3) 0.29055(3) 0.1120(4) Uani 1 1 d U
O13 O 0.48502(5) 0.25473(3) 0.19832(3) 0.1167(4) Uani 1 1 d U
O14 O 0.44884(5) 0.28286(3) 0.12858(3) 0.0964(4) Uani 1 1 d U
O15 O 0.48958(5) 0.34004(3) 0.22596(3) 0.1018(4) Uani 1 1 d U
O16 O 0.43027(5) 0.36618(3) 0.15945(3) 0.0999(4) Uani 1 1 d U
O17 O 0.37219(5) 0.34144(3) 0.07147(3) 0.0989(4) Uani 1 1 d U
O18 O 0.24364(5) 0.34887(3) 0.04128(3) 0.0972(4) Uani 1 1 d U
O19 O 0.28719(5) 0.27464(3) 0.10963(3) 0.0999(4) Uani 1 1 d U
O20 O 0.15762(5) 0.29846(3) 0.10039(3) 0.0964(4) Uani 1 1 d U
O21 O 0.08600(5) 0.36235(3) 0.04594(3) 0.0972(4) Uani 1 1 d U
O22 O 0.01166(5) 0.41565(3) 0.06977(3) 0.0911(4) Uani 1 1 d U
O23 O 0.19708(5) 0.42035(3) 0.08434(3) 0.0915(4) Uani 1 1 d U
O24 O 0.12250(5) 0.45961(3) 0.13126(3) 0.0897(4) Uani 1 1 d U
O25 O -0.04492(5) 0.46762(3) 0.13782(3) 0.0973(4) Uani 1 1 d U
O26 O -0.11137(5) 0.45442(3) 0.20229(3) 0.0904(3) Uani 1 1 d U
O27 O -0.05709(5) 0.37977(3) 0.14418(3) 0.0848(3) Uani 1 1 d U
O28 O -0.07579(5) 0.36952(3) 0.21989(3) 0.0921(4) Uani 1 1 d U
O29 O -0.12862(5) 0.42162(3) 0.28888(3) 0.0975(4) Uani 1 1 d U
O30 O -0.07015(5) 0.43108(3) 0.36154(3) 0.0884(3) Uani 1 1 d U
O31 O -0.00736(5) 0.48006(3) 0.27298(3) 0.0938(4) Uani 1 1 d U
O32 O 0.07509(5) 0.47350(3) 0.33919(3) 0.0888(4) Uani 1 1 d U
O33 O 0.49682(10) 0.61092(7) 0.29494(6) 0.2920(10) Uani 1 1 d U
O34 O -0.06132(15) 0.14305(8) 0.36919(7) 0.3551(13) Uani 1 1 d U
C104 C 0.15089(14) 0.11461(9) 0.49044(10) 0.2452(12) Uani 1 1 d U
O105 O 0.15742(14) 0.12491(10) 0.53823(8) 0.4003(15) Uani 1 1 d U
C106 C 0.15854(17) 0.14059(9) 0.45134(10) 0.2851(17) Uani 1 1 d U
H10M H 0.1352 0.1686 0.4571 0.428 Uiso 1 1 calc R
H10N H 0.1298 0.1277 0.4234 0.428 Uiso 1 1 calc R
H10O H 0.2161 0.1438 0.4459 0.428 Uiso 1 1 calc R
O108 O -0.2886(2) 0.13124(9) 0.25436(12) 0.2794(17) Uani 0.5 1 d PU
O109 O -0.2353(3) 0.13958(12) 0.31252(17) 0.317(2) Uani 0.5 1 d PU
C107 C 0.1206(2) 0.07465(10) 0.46880(13) 0.387(2) Uani 1 1 d U
H10P H 0.1504 0.0683 0.441 0.58 Uiso 1 1 calc R
H10Q H 0.0627 0.0776 0.4591 0.58 Uiso 1 1 calc R
H10R H 0.1283 0.0514 0.4918 0.58 Uiso 1 1 calc R

loop_
_atom_site_aniso_label
_atom_site_aniso_U_11
_atom_site_aniso_U_22
_atom_site_aniso_U_33
_atom_site_aniso_U_23
_atom_site_aniso_U_13
_atom_site_aniso_U_12
C1 0.1170(11) 0.1076(11) 0.0871(10) -0.0002(9) 0.0242(9) 0.0032(9)
C2 0.1283(12) 0.1517(13) 0.0927(10) -0.0447(10) -0.0026(9) 0.0225(11)
C3 0.2176(19) 0.243(2) 0.1632(16) -0.0364(16) 0.0867(14) -0.0377(18)
C4 0.329(3) 0.1629(17) 0.1617(17) -0.0707(14) 0.0321(18) -0.0343(19)
C5 0.291(2) 0.411(3) 0.1143(15) -0.0791(17) -0.0214(15) 0.1996(18)
C6 0.1240(11) 0.1379(11) 0.0445(7) 0.0465(8) -0.0132(8) -0.0161(10)
C7 0.1151(11) 0.1407(13) 0.1003(11) 0.0212(10) -0.0060(9) 0.0034(10)
C8 0.293(3) 0.1814(18) 0.211(2) 0.0975(15) 0.0340(19) -0.0294(18)
C9 0.371(3) 0.1936(17) 0.1042(14) 0.0363(13) 0.0172(16) 0.1403(16)
C10 0.204(2) 0.502(3) 0.1366(14) 0.1702(16) -0.0370(15) 0.009(2)
C11 0.1029(10) 0.0831(10) 0.0929(10) 0.0249(8) -0.0271(8) -0.0081(8)
C12 0.1496(13) 0.1258(13) 0.1205(12) -0.0023(11) -0.0317(11) -0.0201(11)
C13 0.1120(14) 0.2280(18) 0.327(2) -0.1592(16) -0.0372(15) 0.0068(14)
C14 0.1598(16) 0.257(2) 0.285(2) -0.004(2) -0.1259(14) 0.0279(17)
C15 0.251(2) 0.265(2) 0.325(3) 0.036(2) 0.064(2) -0.1548(16)
C16 0.1299(11) 0.0886(10) 0.0953(10) 0.0201(9) 0.0135(9) -0.0141(9)
C17 0.1549(14) 0.1118(12) 0.1468(14) 0.0021(11) 0.0082(12) -0.0218(11)
C18 0.1709(17) 0.1164(14) 0.330(3) 0.0643(16) -0.0716(17) -0.0295(13)
C19 0.1220(13) 0.1335(15) 0.280(2) 0.0072(16) -0.0389(15) -0.0465(12)
C20 0.360(2) 0.235(2) 0.212(2) 0.0255(17) 0.1044(18) -0.1483(17)
C21 0.0789(9) 0.1019(11) 0.1324(12) -0.0104(10) -0.0133(9) 0.0101(8)
C22 0.1066(10) 0.0880(10) 0.1306(12) 0.0023(10) 0.0026(10) 0.0159(9)
C23 0.1521(14) 0.1018(12) 0.2246(18) -0.0511(12) -0.0792(13) 0.0250(11)
C24 0.1141(12) 0.1141(12) 0.1404(13) 0.0296(11) -0.0189(11) 0.0166(10)
C25 0.1856(18) 0.1354(16) 0.282(2) 0.0157(17) 0.0603(17) -0.0323(14)
C26 0.0777(9) 0.1156(11) 0.1122(11) 0.0137(9) -0.0023(9) 0.0119(9)
C27 0.0774(9) 0.1365(12) 0.1026(11) 0.0128(10) -0.0097(8) 0.0395(9)
C28 0.1390(15) 0.278(2) 0.1893(18) -0.0438(18) -0.0774(13) 0.0365(16)
C29 0.0561(9) 0.265(2) 0.1182(13) 0.0305(14) -0.0185(9) -0.0131(12)
C30 0.1045(13) 0.1796(16) 0.291(2) 0.1201(14) -0.0554(13) 0.0084(12)
C31 0.0985(9) 0.1187(11) 0.1025(10) -0.0347(9) 0.0341(8) 0.0297(9)
C32 0.1002(10) 0.1433(13) 0.1130(11) 0.0075(10) 0.0167(9) 0.0464(9)
C33 0.327(2) 0.1217(16) 0.470(3) -0.0904(18) 0.2639(17) -0.0552(16)
C34 0.2009(18) 0.433(3) 0.295(3) -0.161(2) 0.0150(18) 0.1568(17)
C35 0.351(2) 0.319(2) 0.1987(19) 0.0105(17) 0.1306(15) 0.2162(15)
C36 0.0787(9) 0.1104(11) 0.1057(10) 0.0214(9) 0.0178(8) 0.0377(8)
C37 0.0910(10) 0.1093(11) 0.1231(12) 0.0114(10) -0.0003(9) -0.0217(9)
C38 0.1360(15) 0.1230(14) 0.236(2) -0.0276(15) 0.0094(15) 0.0110(12)
C39 0.1088(12) 0.1385(14) 0.1768(15) 0.0537(12) -0.0170(12) -0.0080(11)
C40 0.0561(9) 0.1419(14) 0.2008(17) 0.0231(13) 0.0004(10) 0.0028(10)
C41 0.1035(10) 0.1266(12) 0.0846(10) 0.0031(9) 0.0027(8) 0.0395(9)
C42 0.0887(9) 0.1606(13) 0.0676(9) 0.0083(9) 0.0162(8) 0.0439(9)
C43 0.1980(16) 0.2041(17) 0.1057(12) 0.0559(12) 0.0506(11) 0.0853(14)
C44 0.2199(18) 0.2004(18) 0.1104(13) -0.0354(13) 0.0462(13) 0.0450(15)
C45 0.1031(12) 0.321(3) 0.1236(14) 0.0015(17) 0.0230(11) 0.0192(15)
C46 0.1150(11) 0.1075(11) 0.0812(10) -0.0086(9) 0.0049(9) 0.0007(9)
C47 0.0900(10) 0.1059(11) 0.1348(12) -0.0367(10) -0.0238(9) 0.0167(9)
C48 0.1349(14) 0.1521(16) 0.1942(18) 0.0397(14) -0.0296(13) -0.0045(13)
C49 0.501(4) 0.1393(17) 0.1036(14) -0.0457(13) -0.015(2) 0.000(2)
C50 0.1341(16) 0.1455(16) 0.434(3) -0.1285(17) -0.0065(19) -0.0064(14)
C51 0.0861(9) 0.1328(11) 0.0470(8) 0.0058(8) -0.0159(7) -0.0082(9)
C52 0.0660(8) 0.1013(10) 0.0832(9) -0.0036(8) -0.0059(7) 0.0119(8)
C53 0.1108(11) 0.1314(13) 0.1051(11) 0.0024(10) -0.0367(9) 0.0252(10)
C54 0.0843(10) 0.1135(12) 0.1208(12) 0.0159(10) -0.0143(9) 0.0009(9)
C55 0.1538(13) 0.1208(12) 0.0781(10) 0.0199(9) -0.0114(10) -0.0364(11)
C56 0.0650(8) 0.1263(11) 0.0843(9) 0.0006(9) -0.0219(7) 0.0079(8)
C57 0.1113(11) 0.1072(11) 0.0957(10) 0.0005(9) -0.0005(9) 0.0038(9)
C58 0.0955(11) 0.1389(13) 0.1155(12) 0.0245(11) -0.0022(10) 0.0236(10)
C59 0.1081(11) 0.1167(12) 0.1227(12) 0.0261(10) 0.0132(10) -0.0055(10)
C60 0.0737(10) 0.1436(14) 0.1730(15) 0.0154(13) -0.0108(11) -0.0022(10)
C61 0.0788(9) 0.0971(10) 0.1191(11) -0.0152(9) -0.0279(8) 0.0398(8)
C62 0.1054(11) 0.1323(13) 0.1393(13) -0.0061(11) 0.0082(10) 0.0344(10)
C63 0.1846(16) 0.1405(14) 0.2032(18) 0.0480(14) 0.0313(15) 0.0726(13)
C64 0.1355(12) 0.1852(15) 0.2127(17) 0.0840(13) 0.0601(12) 0.0911(11)
C65 0.2205(17) 0.329(2) 0.1287(15) -0.0417(16) -0.0802(13) 0.1383(16)
C66 0.0805(9) 0.1047(11) 0.1048(10) -0.0033(9) -0.0339(8) 0.0136(8)
C67 0.0864(9) 0.1101(11) 0.0845(10) -0.0002(9) 0.0028(8) -0.0005(9)
C68 0.1298(13) 0.1165(12) 0.1139(12) -0.0156(11) -0.0181(10) -0.0140(11)
C69 0.1155(12) 0.1175(12) 0.1546(14) -0.0415(11) 0.0025(11) 0.0141(10)
C70 0.0789(10) 0.1531(14) 0.1067(11) -0.0067(11) -0.0287(9) -0.0221(10)
C71 0.0644(8) 0.1171(11) 0.1042(10) -0.0127(9) 0.0211(8) 0.0063(8)
C72 0.0869(10) 0.1394(13) 0.1009(11) -0.0177(10) 0.0140(8) 0.0006(9)
C73 0.1067(12) 0.2194(19) 0.1744(17) -0.0389(15) 0.0258(12) -0.0555(13)
C74 0.1567(14) 0.1689(18) 0.447(3) 0.050(2) 0.1537(15) 0.0711(13)
C75 0.0813(12) 0.596(4) 0.1442(16) -0.077(2) 0.0385(11) -0.041(2)
C76 0.0734(8) 0.0870(10) 0.1203(10) -0.0017(9) 0.0395(7) 0.0060(8)
C77 0.0915(10) 0.0942(10) 0.1059(10) -0.0113(9) 0.0018(8) -0.0067(8)
C78 0.1182(12) 0.1372(14) 0.1542(15) -0.0220(12) 0.0200(11) -0.0171(11)
C79 0.1163(12) 0.0970(12) 0.2112(18) -0.0201(13) 0.0041(13) 0.0220(10)
C80 0.1951(15) 0.1075(12) 0.1291(13) 0.0230(10) 0.0026(12) -0.0719(11)
C82 0.1854(17) 0.2030(18) 0.2293(19) -0.0618(16) -0.0076(16) 0.0348(15)
C83 0.246(2) 0.265(2) 0.256(2) -0.0973(18) 0.0417(18) -0.0046(19)
C84 0.2033(19) 0.220(2) 0.240(2) -0.0416(17) 0.0384(16) -0.0153(17)
C85 0.2360(19) 0.1620(17) 0.1913(17) -0.0127(14) 0.0708(15) 0.0121(15)
C86 0.1721(15) 0.1377(14) 0.1857(16) -0.0360(13) 0.0214(13) -0.0033(13)
C87 0.0732(9) 0.1404(12) 0.0907(10) 0.0156(9) -0.0094(8) 0.0009(9)
C88 0.1015(10) 0.1237(12) 0.0890(10) -0.0157(9) -0.0050(8) 0.0303(9)
C89 0.1530(14) 0.1461(15) 0.1802(16) -0.0112(13) 0.0272(13) -0.0132(12)
C90 0.1244(12) 0.1405(14) 0.1582(14) -0.0113(12) 0.0262(11) -0.0123(11)
C91 0.1989(19) 0.239(2) 0.280(2) 0.0020(19) 0.0237(18) -0.0404(17)
C92 0.413(3) 0.435(3) 0.419(3) 0.013(3) 0.012(3) 0.035(3)
C93 0.535(3) 0.438(3) 0.488(3) 0.033(3) 0.016(3) 0.021(3)
C81 0.1972(18) 0.274(2) 0.217(2) -0.0080(18) 0.0474(16) -0.0053(18)
C94 0.1519(15) 0.318(2) 0.1583(16) -0.0097(17) -0.0532(13) -0.0040(17)
C95 0.221(2) 0.191(2) 0.408(4) -0.019(2) -0.017(3) -0.037(2)
C96 0.282(2) 0.1988(17) 0.286(3) -0.0212(18) -0.001(2) 0.1652(14)
C97 0.219(2) 0.344(3) 0.235(2) 0.081(2) -0.050(2) 0.018(2)
C98 0.284(2) 0.218(2) 0.2068(19) 0.0367(17) 0.0521(17) 0.0078(18)
C99 0.1808(16) 0.1905(18) 0.1651(16) -0.0053(14) -0.0557(13) 0.0062(14)
C100 0.227(2) 0.202(2) 0.310(3) -0.050(2) 0.055(2) 0.003(2)
C101 0.255(2) 0.209(2) 0.220(2) 0.0232(19) 0.032(2) 0.012(2)
C102 0.1215(16) 0.331(3) 0.296(2) 0.144(2) -0.0223(17) -0.0289(18)
O102 0.278(3) 0.183(2) 0.1238(18) 0.0503(16) -0.0202(19) -0.076(2)
O103 0.1070(16) 0.211(2) 0.241(3) -0.074(2) -0.0398(17) 0.0299(17)
O101 0.1617(11) 0.1787(12) 0.2202(13) 0.0241(11) 0.0061(10) -0.0022(10)
Fe1 0.07951(13) 0.11414(17) 0.08504(14) 0.01019(13) 0.00703(12) 0.01345(13)
Cr2 0.08139(15) 0.10033(17) 0.07867(15) -0.00255(14) 0.00003(13) 0.02046(14)
Cr3 0.07537(14) 0.11153(18) 0.07412(15) -0.00222(14) -0.00626(12) 0.02301(14)
Cr4 0.07675(15) 0.12080(19) 0.07138(15) -0.00356(15) -0.00900(13) 0.02275(14)
Cr5 0.07784(15) 0.12708(19) 0.07539(15) -0.00314(15) -0.00497(13) 0.02878(14)
Cr6 0.07950(15) 0.12179(19) 0.08275(16) 0.00879(15) -0.00497(13) 0.02632(14)
Cr7 0.08489(16) 0.1289(2) 0.07741(16) 0.01268(15) -0.00425(13) 0.02798(15)
Cr8 0.10029(16) 0.10799(18) 0.07649(15) 0.00770(15) 0.00247(14) 0.02898(15)
F1 0.0874(5) 0.0971(5) 0.0659(4) -0.0069(4) -0.0049(4) 0.0199(4)
F2 0.0651(4) 0.1133(5) 0.0618(4) 0.0026(4) 0.0028(4) 0.0137(4)
F3 0.0723(4) 0.0991(5) 0.0664(4) 0.0021(4) -0.0009(4) 0.0281(4)
F4 0.0755(4) 0.1198(6) 0.0674(4) 0.0022(4) -0.0026(4) 0.0265(4)
F5 0.0774(4) 0.1124(5) 0.0622(4) 0.0178(4) 0.0026(4) 0.0349(4)
F6 0.0691(4) 0.1090(5) 0.0653(4) 0.0093(4) -0.0016(4) 0.0171(4)
F7 0.0692(4) 0.0852(5) 0.0764(5) -0.0025(4) -0.0033(4) 0.0197(4)
F8 0.0954(5) 0.1004(5) 0.0719(5) 0.0100(4) 0.0045(4) 0.0248(4)
N1 0.1636(14) 0.2210(16) 0.2657(18) 0.0608(14) -0.0187(13) -0.0200(13)
N2 0.1617(12) 0.1668(13) 0.1382(11) -0.0129(10) 0.0095(10) -0.0108(10)
N3 0.2449(17) 0.2194(17) 0.2303(17) -0.0148(15) 0.0334(15) -0.0086(15)
O1 0.1699(9) 0.1551(9) 0.0704(6) -0.0194(6) -0.0044(6) 0.0622(7)
O2 0.0911(6) 0.1223(7) 0.0748(6) -0.0084(6) 0.0114(5) 0.0143(6)
O3 0.1484(8) 0.1395(8) 0.0771(6) 0.0268(6) 0.0024(6) 0.0498(7)
O4 0.1473(8) 0.1998(9) 0.0840(6) 0.0624(6) 0.0187(6) 0.0767(7)
O5 0.0864(6) 0.0989(7) 0.1090(7) 0.0016(6) -0.0206(5) 0.0060(5)
O6 0.1149(7) 0.1516(9) 0.1175(8) -0.0304(7) 0.0123(6) -0.0177(7)
O7 0.1001(7) 0.1222(8) 0.1266(8) 0.0351(6) 0.0192(6) 0.0135(6)
O8 0.1047(6) 0.0959(7) 0.1047(7) 0.0270(6) 0.0046(6) -0.0173(6)
O9 0.1343(7) 0.0745(6) 0.1375(8) 0.0047(6) 0.0393(6) 0.0048(6)
O10 0.1090(7) 0.0862(6) 0.1111(7) 0.0134(6) 0.0121(6) 0.0107(6)
O11 0.1138(7) 0.2350(11) 0.0784(7) 0.0172(7) -0.0211(6) 0.0822(7)
O12 0.0789(6) 0.1541(8) 0.1004(7) 0.0238(6) -0.0104(5) 0.0345(6)
O13 0.1050(6) 0.1604(8) 0.0863(6) -0.0036(6) 0.0184(5) 0.0583(6)
O14 0.0864(6) 0.1146(7) 0.0882(6) -0.0034(6) 0.0058(5) 0.0329(5)
O15 0.0829(6) 0.1418(8) 0.0784(6) 0.0197(6) -0.0099(5) -0.0088(6)
O16 0.0777(6) 0.1182(7) 0.1025(7) 0.0219(6) -0.0019(5) 0.0159(6)
O17 0.0790(6) 0.1624(8) 0.0555(5) 0.0211(6) 0.0068(5) 0.0370(6)
O18 0.0964(6) 0.1454(8) 0.0481(5) -0.0051(5) -0.0061(5) 0.0426(6)
O19 0.0985(6) 0.1072(7) 0.0914(6) -0.0305(6) -0.0115(5) 0.0071(6)
O20 0.1054(6) 0.0952(6) 0.0857(6) -0.0109(5) -0.0118(5) 0.0210(6)
O21 0.0813(6) 0.1253(7) 0.0813(6) 0.0033(6) -0.0180(5) 0.0342(5)
O22 0.0795(6) 0.1272(7) 0.0641(5) 0.0134(5) -0.0119(5) 0.0140(5)
O23 0.0851(6) 0.1125(7) 0.0756(6) 0.0052(5) -0.0035(5) 0.0014(6)
O24 0.0798(6) 0.1072(7) 0.0810(6) 0.0128(5) -0.0017(5) 0.0045(5)
O25 0.0818(6) 0.1135(7) 0.0932(6) 0.0057(6) -0.0153(5) 0.0403(5)
O26 0.0811(6) 0.1084(7) 0.0813(6) 0.0128(5) 0.0019(5) 0.0337(5)
O27 0.0680(5) 0.1028(6) 0.0806(6) -0.0014(5) -0.0140(5) 0.0022(5)
O28 0.0943(6) 0.1004(7) 0.0799(6) -0.0084(5) -0.0042(5) 0.0159(5)
O29 0.0826(6) 0.1144(7) 0.0958(6) -0.0199(6) 0.0081(5) 0.0034(6)
O30 0.0686(5) 0.1218(7) 0.0745(6) -0.0117(5) 0.0029(5) 0.0169(5)
O31 0.0964(6) 0.0998(7) 0.0837(6) -0.0093(5) -0.0038(5) 0.0109(5)
O32 0.0872(6) 0.0897(6) 0.0881(6) 0.0051(5) -0.0022(5) 0.0147(5)
O33 0.2061(14) 0.413(2) 0.2641(16) 0.1335(15) 0.0666(12) -0.0205(15)
O34 0.461(3) 0.391(2) 0.2309(16) -0.1032(17) 0.1471(16) -0.103(2)
C104 0.1562(17) 0.279(2) 0.305(2) -0.004(2) 0.0435(17) 0.0340(17)
O105 0.311(2) 0.624(4) 0.257(2) -0.043(2) -0.0345(18) -0.164(2)
C106 0.265(3) 0.318(3) 0.277(3) 0.052(3) 0.058(2) -0.041(2)
O108 0.359(3) 0.152(2) 0.299(3) 0.064(2) -0.161(3) -0.087(2)
O109 0.399(4) 0.191(3) 0.360(4) -0.017(3) 0.028(4) 0.060(3)
C107 0.429(4) 0.292(3) 0.449(4) -0.058(3) 0.100(3) 0.165(2)

loop_
_atom_type_symbol
_atom_type_description
_atom_type_scat_dispersion_real
_atom_type_scat_dispersion_imag
_atom_type_scat_source
C C 0.003 0.002 'International Tables Vol C Tables 4.2.6.8 and 6.1.1.4'
H H 0 0 'International Tables Vol C Tables 4.2.6.8 and 6.1.1.4'
Cr Cr 0.321 0.624 'International Tables Vol C Tables 4.2.6.8 and 6.1.1.4'
F F 0.017 0.01 'International Tables Vol C Tables 4.2.6.8 and 6.1.1.4'
N N 0.006 0.003 'International Tables Vol C Tables 4.2.6.8 and 6.1.1.4'
O O 0.011 0.006 'International Tables Vol C Tables 4.2.6.8 and 6.1.1.4'
Fe Fe 0.346 0.844 'International Tables Vol C Tables 4.2.6.8 and 6.1.1.4'

loop_
_geom_angle_atom_site_label_1
_geom_angle_atom_site_label_2
_geom_angle_atom_site_label_3
_geom_angle
O2 C1 O1 122.60(10)
O2 C1 C2 118.89(11)
O1 C1 C2 118.22(9)
C5 C2 C3 109.07(11)
C5 C2 C4 111.18(12)
C3 C2 C4 107.93(13)
C5 C2 C1 111.51(10)
C3 C2 C1 109.29(10)
C4 C2 C1 107.78(11)
C2 C3 H3A 109.5
C2 C3 H3B 109.5
H3A C3 H3B 109.5
C2 C3 H3C 109.5
H3A C3 H3C 109.5
H3B C3 H3C 109.5
C2 C4 H4A 109.5
C2 C4 H4B 109.5
H4A C4 H4B 109.5
C2 C4 H4C 109.5
H4A C4 H4C 109.5
H4B C4 H4C 109.5
C2 C5 H5A 109.5
C2 C5 H5B 109.5
H5A C5 H5B 109.5
C2 C5 H5C 109.5
H5A C5 H5C 109.5
H5B C5 H5C 109.5
O3 C6 O4 123.11(11)
O3 C6 C7 122.49(10)
O4 C6 C7 114.37(11)
C10 C7 C9 114.15(11)
C10 C7 C6 110.42(11)
C9 C7 C6 108.66(10)
C10 C7 C8 108.27(13)
C9 C7 C8 106.94(11)
C6 C7 C8 108.19(10)
C7 C8 H8A 109.5
C7 C8 H8B 109.5
H8A C8 H8B 109.5
C7 C8 H8C 109.5
H8A C8 H8C 109.5
H8B C8 H8C 109.5
C7 C9 H9A 109.5
C7 C9 H9B 109.5
H9A C9 H9B 109.5
C7 C9 H9C 109.5
H9A C9 H9C 109.5
H9B C9 H9C 109.5
C7 C10 H10A 109.5
C7 C10 H10B 109.5
H10A C10 H10B 109.5
C7 C10 H10C 109.5
H10A C10 H10C 109.5
H10B C10 H10C 109.5
O6 C11 O5 126.40(11)
O6 C11 C12 114.82(10)
O5 C11 C12 118.23(10)
C15 C12 C13 113.15(11)
C15 C12 C11 110.82(10)
C13 C12 C11 108.23(10)
C15 C12 C14 106.23(10)
C13 C12 C14 109.65(10)
C11 C12 C14 108.69(10)
C12 C13 H13A 109.5
C12 C13 H13B 109.5
H13A C13 H13B 109.5
C12 C13 H13C 109.5
H13A C13 H13C 109.5
H13B C13 H13C 109.5
C12 C14 H14A 109.5
C12 C14 H14B 109.5
H14A C14 H14B 109.5
C12 C14 H14C 109.5
H14A C14 H14C 109.5
H14B C14 H14C 109.5
C12 C15 H15A 109.5
C12 C15 H15B 109.5
H15A C15 H15B 109.5
C12 C15 H15C 109.5
H15A C15 H15C 109.5
H15B C15 H15C 109.5
O7 C16 O8 125.45(11)
O7 C16 C17 118.49(10)
O8 C16 C17 115.09(10)
C18 C17 C20 113.34(12)
C18 C17 C19 109.30(11)
C20 C17 C19 107.23(11)
C18 C17 C16 109.76(10)
C20 C17 C16 107.64(11)
C19 C17 C16 109.48(10)
C17 C18 H18A 109.5
C17 C18 H18B 109.5
H18A C18 H18B 109.5
C17 C18 H18C 109.5
H18A C18 H18C 109.5
H18B C18 H18C 109.5
C17 C19 H19A 109.5
C17 C19 H19B 109.5
H19A C19 H19B 109.5
C17 C19 H19C 109.5
H19A C19 H19C 109.5
H19B C19 H19C 109.5
C17 C20 H20A 109.5
C17 C20 H20B 109.5
H20A C20 H20B 109.5
C17 C20 H20C 109.5
H20A C20 H20C 109.5
H20B C20 H20C 109.5
O10 C21 O9 123.32(10)
O10 C21 C22 119.97(11)
O9 C21 C22 116.30(11)
C23 C22 C25 114.90(10)
C23 C22 C21 108.79(10)
C25 C22 C21 109.14(11)
C23 C22 C24 109.16(10)
C25 C22 C24 108.59(10)
C21 C22 C24 105.87(9)
C22 C23 H23A 109.5
C22 C23 H23B 109.5
H23A C23 H23B 109.5
C22 C23 H23C 109.5
H23A C23 H23C 109.5
H23B C23 H23C 109.5
C22 C24 H24A 109.5
C22 C24 H24B 109.5
H24A C24 H24B 109.5
C22 C24 H24C 109.5
H24A C24 H24C 109.5
H24B C24 H24C 109.5
C22 C25 H25A 109.5
C22 C25 H25B 109.5
H25A C25 H25B 109.5
C22 C25 H25C 109.5
H25A C25 H25C 109.5
H25B C25 H25C 109.5
O11 C26 O12 118.68(10)
O11 C26 C27 120.91(11)
O12 C26 C27 119.70(10)
C30 C27 C26 106.70(10)
C30 C27 C28 113.09(11)
C26 C27 C28 109.04(10)
C30 C27 C29 110.12(11)
C26 C27 C29 108.65(9)
C28 C27 C29 109.13(10)
C27 C28 H28A 109.5
C27 C28 H28B 109.5
H28A C28 H28B 109.5
C27 C28 H28C 109.5
H28A C28 H28C 109.5
H28B C28 H28C 109.5
C27 C29 H29A 109.5
C27 C29 H29B 109.5
H29A C29 H29B 109.5
C27 C29 H29C 109.5
H29A C29 H29C 109.5
H29B C29 H29C 109.5
C27 C30 H30A 109.5
C27 C30 H30B 109.5
H30A C30 H30B 109.5
C27 C30 H30C 109.5
H30A C30 H30C 109.5
H30B C30 H30C 109.5
O13 C31 O14 125.02(11)
O13 C31 C32 118.16(10)
O14 C31 C32 116.81(10)
C33 C32 C35 109.11(13)
C33 C32 C31 109.25(11)
C35 C32 C31 112.03(11)
C33 C32 C34 108.69(13)
C35 C32 C34 109.77(12)
C31 C32 C34 107.92(11)
C32 C33 H33A 109.5
C32 C33 H33B 109.5
H33A C33 H33B 109.5
C32 C33 H33C 109.5
H33A C33 H33C 109.5
H33B C33 H33C 109.5
C32 C34 H34A 109.5
C32 C34 H34B 109.5
H34A C34 H34B 109.5
C32 C34 H34C 109.5
H34A C34 H34C 109.5
H34B C34 H34C 109.5
C32 C35 H35A 109.5
C32 C35 H35B 109.5
H35A C35 H35B 109.5
C32 C35 H35C 109.5
H35A C35 H35C 109.5
H35B C35 H35C 109.5
O16 C36 O15 122.04(10)
O16 C36 C37 121.45(11)
O15 C36 C37 116.47(10)
C40 C37 C36 109.61(9)
C40 C37 C39 113.48(10)
C36 C37 C39 110.41(9)
C40 C37 C38 108.72(10)
C36 C37 C38 106.57(10)
C39 C37 C38 107.78(9)
C37 C38 H38A 109.5
C37 C38 H38B 109.5
H38A C38 H38B 109.5
C37 C38 H38C 109.5
H38A C38 H38C 109.5
H38B C38 H38C 109.5
C37 C39 H39A 109.5
C37 C39 H39B 109.5
H39A C39 H39B 109.5
C37 C39 H39C 109.5
H39A C39 H39C 109.5
H39B C39 H39C 109.5
C37 C40 H40A 109.5
C37 C40 H40B 109.5
H40A C40 H40B 109.5
C37 C40 H40C 109.5
H40A C40 H40C 109.5
H40B C40 H40C 109.5
O18 C41 O17 123.10(10)
O18 C41 C42 117.95(9)
O17 C41 C42 118.83(10)
C45 C42 C41 112.56(10)
C45 C42 C43 112.83(11)
C41 C42 C43 109.57(10)
C45 C42 C44 106.87(11)
C41 C42 C44 106.51(10)
C43 C42 C44 108.17(9)
C42 C43 H43A 109.5
C42 C43 H43B 109.5
H43A C43 H43B 109.5
C42 C43 H43C 109.5
H43A C43 H43C 109.5
H43B C43 H43C 109.5
C42 C44 H44A 109.5
C42 C44 H44B 109.5
H44A C44 H44B 109.5
C42 C44 H44C 109.5
H44A C44 H44C 109.5
H44B C44 H44C 109.5
C42 C45 H45A 109.5
C42 C45 H45B 109.5
H45A C45 H45B 109.5
C42 C45 H45C 109.5
H45A C45 H45C 109.5
H45B C45 H45C 109.5
O19 C46 O20 126.06(10)
O19 C46 C47 117.38(10)
O20 C46 C47 116.50(10)
C50 C47 C48 112.49(11)
C50 C47 C46 112.18(11)
C48 C47 C46 109.54(9)
C50 C47 C49 107.26(13)
C48 C47 C49 110.50(11)
C46 C47 C49 104.55(11)
C47 C48 H48A 109.5
C47 C48 H48B 109.5
H48A C48 H48B 109.5
C47 C48 H48C 109.5
H48A C48 H48C 109.5
H48B C48 H48C 109.5
C47 C49 H49A 109.5
C47 C49 H49B 109.5
H49A C49 H49B 109.5
C47 C49 H49C 109.5
H49A C49 H49C 109.5
H49B C49 H49C 109.5
C47 C50 H50A 109.5
C47 C50 H50B 109.5
H50A C50 H50B 109.5
C47 C50 H50C 109.5
H50A C50 H50C 109.5
H50B C50 H50C 109.5
O21 C51 O22 123.49(9)
O21 C51 C52 123.94(10)
O22 C51 C52 112.51(10)
C53 C52 C51 108.29(9)
C53 C52 C55 110.80(9)
C51 C52 C55 108.64(9)
C53 C52 C54 110.55(9)
C51 C52 C54 108.23(9)
C55 C52 C54 110.25(9)
C52 C53 H53A 109.5
C52 C53 H53B 109.5
H53A C53 H53B 109.5
C52 C53 H53C 109.5
H53A C53 H53C 109.5
H53B C53 H53C 109.5
C52 C54 H54A 109.5
C52 C54 H54B 109.5
H54A C54 H54B 109.5
C52 C54 H54C 109.5
H54A C54 H54C 109.5
H54B C54 H54C 109.5
C52 C55 H55A 109.5
C52 C55 H55B 109.5
H55A C55 H55B 109.5
C52 C55 H55C 109.5
H55A C55 H55C 109.5
H55B C55 H55C 109.5
O24 C56 O23 120.95(10)
O24 C56 C57 121.21(10)
O23 C56 C57 117.76(10)
C59 C57 C56 108.15(9)
C59 C57 C58 111.62(9)
C56 C57 C58 106.82(9)
C59 C57 C60 112.02(10)
C56 C57 C60 107.54(9)
C58 C57 C60 110.45(10)
C57 C58 H58A 109.5
C57 C58 H58B 109.5
H58A C58 H58B 109.5
C57 C58 H58C 109.5
H58A C58 H58C 109.5
H58B C58 H58C 109.5
C57 C59 H59A 109.5
C57 C59 H59B 109.5
H59A C59 H59B 109.5
C57 C59 H59C 109.5
H59A C59 H59C 109.5
H59B C59 H59C 109.5
C57 C60 H60A 109.5
C57 C60 H60B 109.5
H60A C60 H60B 109.5
C57 C60 H60C 109.5
H60A C60 H60C 109.5
H60B C60 H60C 109.5
O26 C61 O25 124.32(10)
O26 C61 C62 125.85(10)
O25 C61 C62 109.76(10)
C65 C62 C63 110.50(12)
C65 C62 C64 112.44(10)
C63 C62 C64 107.34(11)
C65 C62 C61 111.06(11)
C63 C62 C61 108.97(9)
C64 C62 C61 106.34(9)
C62 C63 H63A 109.5
C62 C63 H63B 109.5
H63A C63 H63B 109.5
C62 C63 H63C 109.5
H63A C63 H63C 109.5
H63B C63 H63C 109.5
C62 C64 H64A 109.5
C62 C64 H64B 109.5
H64A C64 H64B 109.5
C62 C64 H64C 109.5
H64A C64 H64C 109.5
H64B C64 H64C 109.5
C62 C65 H65A 109.5
C62 C65 H65B 109.5
H65A C65 H65B 109.5
C62 C65 H65C 109.5
H65A C65 H65C 109.5
H65B C65 H65C 109.5
O27 C66 O28 124.27(10)
O27 C66 C67 117.19(11)
O28 C66 C67 118.54(10)
C68 C67 C66 110.25(9)
C68 C67 C70 109.77(9)
C66 C67 C70 109.34(9)
C68 C67 C69 110.90(9)
C66 C67 C69 106.38(8)
C70 C67 C69 110.15(9)
C67 C68 H68A 109.5
C67 C68 H68B 109.5
H68A C68 H68B 109.5
C67 C68 H68C 109.5
H68A C68 H68C 109.5
H68B C68 H68C 109.5
C67 C69 H69A 109.5
C67 C69 H69B 109.5
H69A C69 H69B 109.5
C67 C69 H69C 109.5
H69A C69 H69C 109.5
H69B C69 H69C 109.5
C67 C70 H70A 109.5
C67 C70 H70B 109.5
H70A C70 H70B 109.5
C67 C70 H70C 109.5
H70A C70 H70C 109.5
H70B C70 H70C 109.5
O30 C71 O29 125.29(10)
O30 C71 C72 121.08(11)
O29 C71 C72 113.63(9)
C75 C72 C73 111.83(13)
C75 C72 C71 109.07(10)
C73 C72 C71 111.23(10)
C75 C72 C74 108.39(13)
C73 C72 C74 108.45(9)
C71 C72 C74 107.74(10)
C72 C73 H73A 109.5
C72 C73 H73B 109.5
H73A C73 H73B 109.5
C72 C73 H73C 109.5
H73A C73 H73C 109.5
H73B C73 H73C 109.5
C72 C74 H74A 109.5
C72 C74 H74B 109.5
H74A C74 H74B 109.5
C72 C74 H74C 109.5
H74A C74 H74C 109.5
H74B C74 H74C 109.5
C72 C75 H75A 109.5
C72 C75 H75B 109.5
H75A C75 H75B 109.5
C72 C75 H75C 109.5
H75A C75 H75C 109.5
H75B C75 H75C 109.5
O32 C76 O31 123.82(9)
O32 C76 C77 122.68(10)
O31 C76 C77 113.26(9)
C80 C77 C78 113.77(10)
C80 C77 C76 110.61(9)
C78 C77 C76 108.47(9)
C80 C77 C79 110.54(10)
C78 C77 C79 107.60(9)
C76 C77 C79 105.47(9)
C77 C78 H78A 109.5
C77 C78 H78B 109.5
H78A C78 H78B 109.5
C77 C78 H78C 109.5
H78A C78 H78C 109.5
H78B C78 H78C 109.5
C77 C79 H79A 109.5
C77 C79 H79B 109.5
H79A C79 H79B 109.5
C77 C79 H79C 109.5
H79A C79 H79C 109.5
H79B C79 H79C 109.5
C77 C80 H80A 109.5
C77 C80 H80B 109.5
H80A C80 H80B 109.5
C77 C80 H80C 109.5
H80A C80 H80C 109.5
H80B C80 H80C 109.5
C83 C82 N1 116.34(14)
C83 C82 H82A 108.2
N1 C82 H82A 108.2
C83 C82 H82B 108.2
N1 C82 H82B 108.2
H82A C82 H82B 107.4
C84 C83 C82 116.62(15)
C84 C83 H83A 108.1
C82 C83 H83A 108.1
C84 C83 H83B 108.1
C82 C83 H83B 108.1
H83A C83 H83B 107.3
C83 C84 C85 111.58(15)
C83 C84 H84A 109.3
C85 C84 H84A 109.3
C83 C84 H84B 109.3
C85 C84 H84B 109.3
H84A C84 H84B 108
C86 C85 C84 119.82(17)
C86 C85 H85A 107.4
C84 C85 H85A 107.4
C86 C85 H85B 107.4
C84 C85 H85B 107.4
H85A C85 H85B 106.9
C85 C86 C87 126.55(16)
C85 C86 H86A 105.7
C87 C86 H86A 105.7
C85 C86 H86B 105.7
C87 C86 H86B 105.7
H86A C86 H86B 106.1
C86 C87 N2 121.81(13)
C86 C87 H87A 106.9
N2 C87 H87A 106.9
C86 C87 H87B 106.9
N2 C87 H87B 106.9
H87A C87 H87B 106.7
C89 C88 N2 121.34(12)
C89 C88 H88A 107
N2 C88 H88A 107
C89 C88 H88B 107
N2 C88 H88B 107
H88A C88 H88B 106.7
C90 C89 C88 115.26(14)
C90 C89 H89A 108.5
C88 C89 H89A 108.5
C90 C89 H89B 108.5
C88 C89 H89B 108.5
H89A C89 H89B 107.5
C89 C90 C91 122.20(15)
C89 C90 H90A 106.8
C91 C90 H90A 106.8
C89 C90 H90B 106.8
C91 C90 H90B 106.8
H90A C90 H90B 106.6
C92 C91 C90 148.15(19)
C92 C91 H91A 99.7
C90 C91 H91A 99.7
C92 C91 H91B 99.7
C90 C91 H91B 99.7
H91A C91 H91B 104.1
C91 C92 C93 158.4(2)
C91 C92 H92A 96.7
C93 C92 H92A 96.7
C91 C92 H92B 96.7
C93 C92 H92B 96.7
H92A C92 H92B 103.5
C92 C93 N3 96.03(19)
C92 C93 H93A 112.5
N3 C93 H93A 112.5
C92 C93 H93B 112.5
N3 C93 H93B 112.5
H93A C93 H93B 110.1
O33 C81 N1 120.56(14)
O33 C81 C94 116.36(14)
N1 C81 C94 123.06(14)
C97 C94 C96 109.25(14)
C97 C94 C95 117.48(14)
C96 C94 C95 109.12(11)
C97 C94 C81 108.95(12)
C96 C94 C81 105.30(12)
C95 C94 C81 106.03(13)
C94 C95 H95A 109.5
C94 C95 H95B 109.5
H95A C95 H95B 109.5
C94 C95 H95C 109.5
H95A C95 H95C 109.5
H95B C95 H95C 109.5
C94 C96 H96A 109.5
C94 C96 H96B 109.5
H96A C96 H96B 109.5
C94 C96 H96C 109.5
H96A C96 H96C 109.5
H96B C96 H96C 109.5
C94 C97 H97A 109.5
C94 C97 H97B 109.5
H97A C97 H97B 109.5
C94 C97 H97C 109.5
H97A C97 H97C 109.5
H97B C97 H97C 109.5
O34 C98 C99 130.51(19)
O34 C98 N3 116.03(16)
C99 C98 N3 112.85(15)
C100 C99 C102 111.21(13)
C100 C99 C98 111.02(12)
C102 C99 C98 104.72(13)
C100 C99 C101 108.06(11)
C102 C99 C101 115.37(13)
C98 C99 C101 106.33(13)
C99 C100 H10D 109.5
C99 C100 H10E 109.5
H10D C100 H10E 109.5
C99 C100 H10F 109.5
H10D C100 H10F 109.5
H10E C100 H10F 109.5
C99 C101 H10G 109.5
C99 C101 H10H 109.5
H10G C101 H10H 109.5
C99 C101 H10I 109.5
H10G C101 H10I 109.5
H10H C101 H10I 109.5
C99 C102 H10J 109.5
C99 C102 H10K 109.5
H10J C102 H10K 109.5
C99 C102 H10L 109.5
H10J C102 H10L 109.5
H10K C102 H10L 109.5
O2 Fe1 F8 90.54(3)
O2 Fe1 F1 175.59(3)
F8 Fe1 F1 85.27(3)
O2 Fe1 O8 89.78(4)
F8 Fe1 O8 90.69(3)
F1 Fe1 O8 88.90(3)
O2 Fe1 O30 93.20(3)
F8 Fe1 O30 176.17(3)
F1 Fe1 O30 90.97(3)
O8 Fe1 O30 88.49(4)
O2 Fe1 O32 92.32(4)
F8 Fe1 O32 91.95(3)
F1 Fe1 O32 89.20(3)
O8 Fe1 O32 176.61(4)
O30 Fe1 O32 88.74(4)
F1 Cr2 O31 93.40(3)
F1 Cr2 O26 179.58(4)
O31 Cr2 O26 86.95(4)
F1 Cr2 O29 92.04(3)
O31 Cr2 O29 91.46(4)
O26 Cr2 O29 87.72(4)
F1 Cr2 F2 87.67(3)
O31 Cr2 F2 91.12(3)
O26 Cr2 F2 92.55(3)
O29 Cr2 F2 177.42(4)
F1 Cr2 O28 90.09(3)
O31 Cr2 O28 176.51(4)
O26 Cr2 O28 89.56(4)
O29 Cr2 O28 88.37(4)
F2 Cr2 O28 89.07(3)
F2 Cr3 O25 90.88(3)
F2 Cr3 F3 87.80(3)
O25 Cr3 F3 178.30(4)
F2 Cr3 O27 92.63(3)
O25 Cr3 O27 90.52(4)
F3 Cr3 O27 88.47(3)
F2 Cr3 O24 89.78(3)
O25 Cr3 O24 91.09(4)
F3 Cr3 O24 89.98(3)
O27 Cr3 O24 177.08(4)
F2 Cr3 O22 179.53(4)
O25 Cr3 O22 88.65(4)
F3 Cr3 O22 92.67(3)
O27 Cr3 O22 87.38(4)
O24 Cr3 O22 90.23(4)
F3 Cr4 F4 88.62(3)
F3 Cr4 O21 91.39(3)
F4 Cr4 O21 179.92(5)
F3 Cr4 O23 91.21(3)
F4 Cr4 O23 89.44(3)
O21 Cr4 O23 90.48(4)
F3 Cr4 O18 177.45(3)
F4 Cr4 O18 93.61(3)
O21 Cr4 O18 86.37(4)
O23 Cr4 O18 87.59(4)
F3 Cr4 O20 91.04(3)
F4 Cr4 O20 90.58(3)
O21 Cr4 O20 89.49(4)
O23 Cr4 O20 177.75(4)
O18 Cr4 O20 90.16(4)
F5 Cr5 F4 89.17(3)
F5 Cr5 O14 91.98(3)
F4 Cr5 O14 178.34(3)
F5 Cr5 O17 179.61(4)
F4 Cr5 O17 91.01(3)
O14 Cr5 O17 87.85(4)
F5 Cr5 O16 91.68(3)
F4 Cr5 O16 90.12(3)
O14 Cr5 O16 91.05(4)
O17 Cr5 O16 87.97(4)
F5 Cr5 O19 89.58(3)
F4 Cr5 O19 91.22(3)
O14 Cr5 O19 87.59(4)
O17 Cr5 O19 90.76(4)
O16 Cr5 O19 178.17(4)
F5 Cr6 F6 89.24(3)
F5 Cr6 O13 89.99(3)
F6 Cr6 O13 178.64(4)
F5 Cr6 O12 178.35(4)
F6 Cr6 O12 91.95(3)
O13 Cr6 O12 88.85(4)
F5 Cr6 O15 90.86(3)
F6 Cr6 O15 90.15(4)
O13 Cr6 O15 90.99(4)
O12 Cr6 O15 87.99(4)
F5 Cr6 O10 90.15(3)
F6 Cr6 O10 91.38(4)
O13 Cr6 O10 87.50(4)
O12 Cr6 O10 90.96(4)
O15 Cr6 O10 178.18(4)
O6 Cr7 F7 92.36(4)
O6 Cr7 F6 92.30(4)
F7 Cr7 F6 88.74(3)
O6 Cr7 O4 90.81(5)
F7 Cr7 O4 90.73(4)
F6 Cr7 O4 176.87(4)
O6 Cr7 O11 86.92(5)
F7 Cr7 O11 179.20(4)
F6 Cr7 O11 91.63(4)
O4 Cr7 O11 88.94(4)
O6 Cr7 O9 175.54(4)
F7 Cr7 O9 91.78(4)
F6 Cr7 O9 89.44(4)
O4 Cr7 O9 87.48(4)
O11 Cr7 O9 88.94(5)
F8 Cr8 O3 179.07(4)
F8 Cr8 O1 91.73(4)
O3 Cr8 O1 87.38(4)
F8 Cr8 F7 88.54(3)
O3 Cr8 F7 92.35(4)
O1 Cr8 F7 179.66(4)
F8 Cr8 O7 92.37(4)
O3 Cr8 O7 87.91(4)
O1 Cr8 O7 90.86(4)
F7 Cr8 O7 89.34(4)
F8 Cr8 O5 90.25(3)
O3 Cr8 O5 89.50(4)
O1 Cr8 O5 91.03(4)
F7 Cr8 O5 88.76(3)
O7 Cr8 O5 176.73(4)
Cr2 F1 Fe1 122.23(4)
Cr3 F2 Cr2 122.06(3)
Cr4 F3 Cr3 122.65(4)
Cr4 F4 Cr5 122.99(4)
Cr6 F5 Cr5 123.99(4)
Cr7 F6 Cr6 122.63(4)
Cr7 F7 Cr8 122.93(3)
Cr8 F8 Fe1 123.36(4)
C81 N1 C82 121.18(16)
C81 N1 H1 119.4
C82 N1 H1 119.4
C88 N2 C87 127.58(12)
C88 N2 H2A 105.4
C87 N2 H2A 105.4
C88 N2 H2B 105.4
C87 N2 H2B 105.4
H2A N2 H2B 106
C93 N3 C98 115.10(19)
C93 N3 H3 122.5
C98 N3 H3 122.5
C1 O1 Cr8 137.62(8)
C1 O2 Fe1 136.05(9)
C6 O3 Cr8 138.01(8)
C6 O4 Cr7 134.27(9)
C11 O5 Cr8 128.49(8)
C11 O6 Cr7 139.00(9)
C16 O7 Cr8 135.22(9)
C16 O8 Fe1 135.33(8)
C21 O9 Cr7 134.18(9)
C21 O10 Cr6 137.67(8)
C26 O11 Cr7 140.44(9)
C26 O12 Cr6 137.00(8)
C31 O13 Cr6 134.02(9)
C31 O14 Cr5 135.11(8)
C36 O15 Cr6 138.60(8)
C36 O16 Cr5 132.93(8)
C41 O17 Cr5 130.07(8)
C41 O18 Cr4 134.56(7)
C46 O19 Cr5 136.45(8)
C46 O20 Cr4 125.43(8)
C51 O21 Cr4 131.13(8)
C51 O22 Cr3 134.45(8)
C56 O23 Cr4 138.17(8)
C56 O24 Cr3 129.44(8)
C61 O25 Cr3 126.13(8)
C61 O26 Cr2 137.36(8)
C66 O27 Cr3 135.47(8)
C66 O28 Cr2 128.74(8)
C71 O29 Cr2 130.33(7)
C71 O30 Fe1 134.94(8)
C76 O31 Cr2 138.18(7)
C76 O32 Fe1 128.38(7)
O105 C104 C106 129.5(3)
O105 C104 C107 127.3(3)
C106 C104 C107 102.5(3)
C104 C106 H10M 109.5
C104 C106 H10N 109.5
H10M C106 H10N 109.5
C104 C106 H10O 109.5
H10M C106 H10O 109.5
H10N C106 H10O 109.5
C104 C107 H10P 109.5
C104 C107 H10Q 109.5
H10P C107 H10Q 109.5
C104 C107 H10R 109.5
H10P C107 H10R 109.5
H10Q C107 H10R 109.5

loop_
_geom_bond_atom_site_label_1
_geom_bond_atom_site_label_2
_geom_bond_distance
C1 O2 1.2303(14)
C1 O1 1.2866(17)
C1 C2 1.5192(14)
C2 C5 1.4869(17)
C2 C3 1.5108(16)
C2 C4 1.5155(15)
C3 H3A 0.98
C3 H3B 0.98
C3 H3C 0.98
C4 H4A 0.98
C4 H4B 0.98
C4 H4C 0.98
C5 H5A 0.98
C5 H5B 0.98
C5 H5C 0.98
C6 O3 1.1874(16)
C6 O4 1.2665(15)
C6 C7 1.5127(14)
C7 C10 1.4614(15)
C7 C9 1.5103(17)
C7 C8 1.5145(16)
C8 H8A 0.98
C8 H8B 0.98
C8 H8C 0.98
C9 H9A 0.98
C9 H9B 0.98
C9 H9C 0.98
C10 H10A 0.98
C10 H10B 0.98
C10 H10C 0.98
C11 O6 1.2168(16)
C11 O5 1.2581(14)
C11 C12 1.5257(15)
C12 C15 1.4863(18)
C12 C13 1.4958(18)
C12 C14 1.5409(18)
C13 H13A 0.98
C13 H13B 0.98
C13 H13C 0.98
C14 H14A 0.98
C14 H14B 0.98
C14 H14C 0.98
C15 H15A 0.98
C15 H15B 0.98
C15 H15C 0.98
C16 O7 1.2343(15)
C16 O8 1.2532(14)
C16 C17 1.5211(16)
C17 C18 1.4928(16)
C17 C20 1.4977(18)
C17 C19 1.5053(16)
C18 H18A 0.98
C18 H18B 0.98
C18 H18C 0.98
C19 H19A 0.98
C19 H19B 0.98
C19 H19C 0.98
C20 H20A 0.98
C20 H20B 0.98
C20 H20C 0.98
C21 O10 1.2048(17)
C21 O9 1.2442(17)
C21 C22 1.5183(14)
C22 C23 1.4955(15)
C22 C25 1.4976(17)
C22 C24 1.5346(15)
C23 H23A 0.98
C23 H23B 0.98
C23 H23C 0.98
C24 H24A 0.98
C24 H24B 0.98
C24 H24C 0.98
C25 H25A 0.98
C25 H25B 0.98
C25 H25C 0.98
C26 O11 1.2312(15)
C26 O12 1.2354(16)
C26 C27 1.5019(14)
C27 C30 1.4857(15)
C27 C28 1.5081(16)
C27 C29 1.5178(15)
C28 H28A 0.98
C28 H28B 0.98
C28 H28C 0.98
C29 H29A 0.98
C29 H29B 0.98
C29 H29C 0.98
C30 H30A 0.98
C30 H30B 0.98
C30 H30C 0.98
C31 O13 1.2364(15)
C31 O14 1.2512(14)
C31 C32 1.5054(15)
C32 C33 1.4813(16)
C32 C35 1.4848(16)
C32 C34 1.5157(16)
C33 H33A 0.98
C33 H33B 0.98
C33 H33C 0.98
C34 H34A 0.98
C34 H34B 0.98
C34 H34C 0.98
C35 H35A 0.98
C35 H35B 0.98
C35 H35C 0.98
C36 O16 1.2503(14)
C36 O15 1.2836(15)
C36 C37 1.5126(14)
C37 C40 1.5067(14)
C37 C39 1.5169(15)
C37 C38 1.5176(16)
C38 H38A 0.98
C38 H38B 0.98
C38 H38C 0.98
C39 H39A 0.98
C39 H39B 0.98
C39 H39C 0.98
C40 H40A 0.98
C40 H40B 0.98
C40 H40C 0.98
C41 O18 1.2752(15)
C41 O17 1.2770(13)
C41 C42 1.5127(14)
C42 C45 1.4914(13)
C42 C43 1.5136(16)
C42 C44 1.5330(16)
C43 H43A 0.98
C43 H43B 0.98
C43 H43C 0.98
C44 H44A 0.98
C44 H44B 0.98
C44 H44C 0.98
C45 H45A 0.98
C45 H45B 0.98
C45 H45C 0.98
C46 O19 1.2496(16)
C46 O20 1.2929(15)
C46 C47 1.5111(14)
C47 C50 1.4942(15)
C47 C48 1.4955(16)
C47 C49 1.5204(15)
C48 H48A 0.98
C48 H48B 0.98
C48 H48C 0.98
C49 H49A 0.98
C49 H49B 0.98
C49 H49C 0.98
C50 H50A 0.98
C50 H50B 0.98
C50 H50C 0.98
C51 O21 1.2131(15)
C51 O22 1.2970(15)
C51 C52 1.5188(13)
C52 C53 1.4962(15)
C52 C55 1.5200(14)
C52 C54 1.5236(13)
C53 H53A 0.98
C53 H53B 0.98
C53 H53C 0.98
C54 H54A 0.98
C54 H54B 0.98
C54 H54C 0.98
C55 H55A 0.98
C55 H55B 0.98
C55 H55C 0.98
C56 O24 1.2904(14)
C56 O23 1.2926(14)
C56 C57 1.5168(15)
C57 C59 1.5137(15)
C57 C58 1.5231(14)
C57 C60 1.5284(14)
C58 H58A 0.98
C58 H58B 0.98
C58 H58C 0.98
C59 H59A 0.98
C59 H59B 0.98
C59 H59C 0.98
C60 H60A 0.98
C60 H60B 0.98
C60 H60C 0.98
C61 O26 1.2033(15)
C61 O25 1.3286(15)
C61 C62 1.5295(15)
C62 C65 1.4937(15)
C62 C63 1.5159(15)
C62 C64 1.5256(16)
C63 H63A 0.98
C63 H63B 0.98
C63 H63C 0.98
C64 H64A 0.98
C64 H64B 0.98
C64 H64C 0.98
C65 H65A 0.98
C65 H65B 0.98
C65 H65C 0.98
C66 O27 1.2461(15)
C66 O28 1.2585(15)
C66 C67 1.5093(14)
C67 C68 1.4969(15)
C67 C70 1.5096(14)
C67 C69 1.5300(15)
C68 H68A 0.98
C68 H68B 0.98
C68 H68C 0.98
C69 H69A 0.98
C69 H69B 0.98
C69 H69C 0.98
C70 H70A 0.98
C70 H70B 0.98
C70 H70C 0.98
C71 O30 1.2195(13)
C71 O29 1.2903(15)
C71 C72 1.5043(14)
C72 C75 1.4793(14)
C72 C73 1.4916(16)
C72 C74 1.5271(16)
C73 H73A 0.98
C73 H73B 0.98
C73 H73C 0.98
C74 H74A 0.98
C74 H74B 0.98
C74 H74C 0.98
C75 H75A 0.98
C75 H75B 0.98
C75 H75C 0.98
C76 O32 1.2523(14)
C76 O31 1.2934(15)
C76 C77 1.5126(13)
C77 C80 1.4941(15)
C77 C78 1.5044(15)
C77 C79 1.5462(15)
C78 H78A 0.98
C78 H78B 0.98
C78 H78C 0.98
C79 H79A 0.98
C79 H79B 0.98
C79 H79C 0.98
C80 H80A 0.98
C80 H80B 0.98
C80 H80C 0.98
C82 C83 1.462(2)
C82 N1 1.500(2)
C82 H82A 0.99
C82 H82B 0.99
C83 C84 1.383(2)
C83 H83A 0.99
C83 H83B 0.99
C84 C85 1.444(2)
C84 H84A 0.99
C84 H84B 0.99
C85 C86 1.392(2)
C85 H85A 0.99
C85 H85B 0.99
C86 C87 1.4292(18)
C86 H86A 0.99
C86 H86B 0.99
C87 N2 1.4534(17)
C87 H87A 0.99
C87 H87B 0.99
C88 C89 1.436(2)
C88 N2 1.4469(16)
C88 H88A 0.99
C88 H88B 0.99
C89 C90 1.4212(18)
C89 H89A 0.99
C89 H89B 0.99
C90 C91 1.443(2)
C90 H90A 0.99
C90 H90B 0.99
C91 C92 1.389(2)
C91 H91A 0.99
C91 H91B 0.99
C92 C93 1.464(3)
C92 H92A 0.99
C92 H92B 0.99
C93 N3 1.485(2)
C93 H93A 0.99
C93 H93B 0.99
C81 O33 1.265(3)
C81 N1 1.404(2)
C81 C94 1.5326(17)
C94 C97 1.4818(17)
C94 C96 1.4937(18)
C94 C95 1.5065(19)
C95 H95A 0.98
C95 H95B 0.98
C95 H95C 0.98
C96 H96A 0.98
C96 H96B 0.98
C96 H96C 0.98
C97 H97A 0.98
C97 H97B 0.98
C97 H97C 0.98
C98 O34 1.202(3)
C98 C99 1.5213(17)
C98 N3 1.525(3)
C99 C100 1.4845(18)
C99 C102 1.4934(16)
C99 C101 1.5235(18)
C100 H10D 0.98
C100 H10E 0.98
C100 H10F 0.98
C101 H10G 0.98
C101 H10H 0.98
C101 H10I 0.98
C102 H10J 0.98
C102 H10K 0.98
C102 H10L 0.98
O102 O103 1.848(4)
Fe1 O2 1.9886(9)
Fe1 F8 2.0113(7)
Fe1 F1 2.0129(7)
Fe1 O8 2.0192(9)
Fe1 O30 2.0402(8)
Fe1 O32 2.0466(9)
Cr2 F1 1.9187(7)
Cr2 O31 1.9326(9)
Cr2 O26 1.9425(8)
Cr2 O29 1.9484(9)
Cr2 F2 1.9569(7)
Cr2 O28 1.9848(9)
Cr3 F2 1.9109(7)
Cr3 O25 1.9497(9)
Cr3 F3 1.9499(7)
Cr3 O27 1.9525(8)
Cr3 O24 1.9725(9)
Cr3 O22 1.9765(8)
Cr4 F3 1.9057(7)
Cr4 F4 1.9133(7)
Cr4 O21 1.9306(8)
Cr4 O23 1.9458(9)
Cr4 O18 1.9469(9)
Cr4 O20 1.9684(9)
Cr5 F5 1.9285(7)
Cr5 F4 1.9326(7)
Cr5 O14 1.9404(9)
Cr5 O17 1.9554(8)
Cr5 O16 1.9588(9)
Cr5 O19 1.9600(9)
Cr6 F5 1.9280(6)
Cr6 F6 1.9388(7)
Cr6 O13 1.9445(10)
Cr6 O12 1.9669(9)
Cr6 O15 1.9669(10)
Cr6 O10 1.9698(9)
Cr7 O6 1.8831(11)
Cr7 F7 1.9206(7)
Cr7 F6 1.9362(7)
Cr7 O4 1.9405(10)
Cr7 O11 1.9638(10)
Cr7 O9 2.0029(10)
Cr8 F8 1.9115(7)
Cr8 O3 1.9403(10)
Cr8 O1 1.9551(10)
Cr8 F7 1.9571(7)
Cr8 O7 1.9797(10)
Cr8 O5 2.0679(9)
N1 H1 0.88
N2 H2A 0.92
N2 H2B 0.92
N3 H3 0.88
C104 O105 1.389(4)
C104 C106 1.390(4)
C104 C107 1.468(4)
C106 H10M 0.98
C106 H10N 0.98
C106 H10O 0.98
O108 O109 1.830(6)
C107 H10P 0.98
C107 H10Q 0.98
C107 H10R 0.98
